data_1553863
loop_
_publ_author_name
'Al-Azemi, Talal F.'
'Mohamod, Abdirahman A.'
'Vinodh, Mickey'
'Alipour, Fatemeh H.'

_publ_section_title
;
 A new approach for the synthesis of mono- and A1/A2-dihydroxy-substituted
 pillar[5]arenes and their complexation with alkyl alcohols in solution
 and in the solid state
;
_journal_issue 1
_journal_name_full 'Organic Chemistry Frontiers'
_journal_page_first 10
_journal_paper_doi 10.1039/C7QO00641A
_journal_volume 5
_journal_year 2018
_chemical_formula_moiety 'C75 H110 O10'
_chemical_formula_sum 'C75 H110 O10'
_chemical_formula_weight 1171.69
_space_group_IT_number 2
_space_group_name_Hall '-P 1'
_space_group_name_H-M_alt 'P -1'
_symmetry_cell_setting triclinic
_symmetry_Int_Tables_number 2
_symmetry_space_group_name_Hall '-P 1'
_symmetry_space_group_name_H-M 'P -1'
_atom_sites_solution_hydrogens geom
_atom_sites_solution_primary direct
_atom_sites_solution_secondary difmap
_audit_update_record
;
2017-06-17 deposited with the CCDC.
2017-10-11 downloaded from the CCDC.
;
_cell_angle_alpha 95.191(7)
_cell_angle_beta 117.822(9)
_cell_angle_gamma 114.325(8)
_cell_formula_units_Z 2
_cell_length_a 16.619(3)
_cell_length_b 16.686(3)
_cell_length_c 16.858(3)
_cell_measurement_reflns_used 5039
_cell_measurement_temperature 150
_cell_measurement_theta_max 25.05
_cell_measurement_theta_min 3.23
_cell_volume 3527.9(13)
_computing_cell_refinement 'CrystalClear-SM Expert 2.0 r4'
_computing_data_collection 'CrystalClear-SM Expert 2.0 r4 (Rigaku, 2009)'
_computing_data_reduction 'CrystalClear-SM Expert 2.0 r4'
_computing_molecular_graphics 'CrystalStructure 4.0'
_computing_publication_material 'CrystalStructure 4.0 (Rigaku, 2010)'
_computing_structure_refinement 'SHELXL97 (Sheldrick, 2008)'
_computing_structure_solution 'SHELXS97 (Sheldrick, 2008)'
_diffrn_ambient_temperature 150
_diffrn_detector_area_resol_mean 10.000
_diffrn_measured_fraction_theta_full 0.983
_diffrn_measured_fraction_theta_max 0.983
_diffrn_measurement_device_type 'Rigaku R-AXIS RAPID'
_diffrn_measurement_method \w
_diffrn_radiation_type 'Mo K\a'
_diffrn_radiation_wavelength 0.71075
_diffrn_reflns_av_R_equivalents 0.1374
_diffrn_reflns_limit_h_max 19
_diffrn_reflns_limit_h_min -19
_diffrn_reflns_limit_k_max 19
_diffrn_reflns_limit_k_min -19
_diffrn_reflns_limit_l_max 19
_diffrn_reflns_limit_l_min -20
_diffrn_reflns_number 27258
_diffrn_reflns_theta_full 25.03
_diffrn_reflns_theta_max 25.03
_diffrn_standards_number 0
_exptl_absorpt_coefficient_mu 0.071
_exptl_absorpt_correction_T_max 0.999
_exptl_absorpt_correction_T_min 0.372
_exptl_absorpt_correction_type multi-scan
_exptl_absorpt_process_details 'ABSCOR (Rigaku, 1995)'
_exptl_crystal_colour Colorless
_exptl_crystal_density_diffrn 1.103
_exptl_crystal_density_method 'not measured'
_exptl_crystal_description Platelet
_exptl_crystal_F_000 1280.00
_exptl_crystal_size_max 0.070
_exptl_crystal_size_mid 0.060
_exptl_crystal_size_min 0.020
_refine_diff_density_max 0.390
_refine_diff_density_min -0.280
_refine_ls_extinction_method none
_refine_ls_goodness_of_fit_ref 0.799
_refine_ls_hydrogen_treatment constr
_refine_ls_number_parameters 776
_refine_ls_number_reflns 12259
_refine_ls_number_restraints 225
_refine_ls_R_factor_gt 0.1159
_refine_ls_shift/su_max 0.003
_refine_ls_structure_factor_coef Fsqd
_refine_ls_weighting_details 'w = 1/[\s^2^(Fo^2^)+(0.1575P)^2^+0.0000P] where P=(Fo^2^+2Fc^2^)/3'
_refine_ls_weighting_scheme calc
_refine_ls_wR_factor_ref 0.3888
_reflns_number_gt 2051
_reflns_number_total 12259
_reflns_threshold_expression F^2^>2.0\s(F^2^)
_cod_data_source_file c7qo00641a2.cif
_cod_data_source_block User-defined_CCDC3
_cod_original_cell_volume 3528.0(13)
_cod_database_code 1553863

loop_
_symmetry_equiv_pos_site_id
_symmetry_equiv_pos_as_xyz
1 +X,+Y,+Z
2 -X,-Y,-Z

loop_
_atom_site_label
_atom_site_type_symbol
_atom_site_fract_x
_atom_site_fract_y
_atom_site_fract_z
_atom_site_U_iso_or_equiv
_atom_site_adp_type
_atom_site_occupancy
_atom_site_symmetry_multiplicity
_atom_site_calc_flag
_atom_site_refinement_flags
O1 O 0.6507(5) 0.7471(6) 0.5828(5) 0.115(3) Uani 1.0 2 d .
O2 O 0.6522(5) 0.4253(5) 0.4875(6) 0.102(3) Uani 1.0 2 d .
O3 O 1.1625(5) 0.8362(5) 0.7684(5) 0.096(2) Uani 1.0 2 d .
O4 O 0.8552(5) 0.4670(5) 0.5427(6) 0.110(3) Uani 1.0 2 d .
O5 O 1.2316(5) 0.9343(5) 0.6685(4) 0.097(3) Uani 1.0 2 d .
O6 O 1.0240(5) 0.6936(5) 0.3021(5) 0.099(3) Uani 1.0 2 d .
O7 O 1.0253(5) 1.0052(5) 0.3921(5) 0.084(2) Uani 1.0 2 d .
O8 O 0.6772(5) 0.6731(5) 0.1043(5) 0.111(3) Uani 1.0 2 d .
O9 O 0.5742(5) 0.8038(5) 0.4369(5) 0.091(2) Uani 1.0 2 d .
O10 O 0.5102(6) 0.6008(5) 0.1175(5) 0.112(3) Uani 1.0 2 d .
C1 C 0.6476(9) 0.6633(8) 0.5543(9) 0.096(3) Uani 1.0 2 d .
C2 C 0.7312(8) 0.6543(8) 0.6224(8) 0.100(3) Uani 1.0 2 d .
C3 C 0.7289(8) 0.5739(7) 0.5948(8) 0.088(3) Uani 1.0 2 d .
C4 C 0.6453(8) 0.5047(8) 0.5014(8) 0.085(3) Uani 1.0 2 d .
C5 C 0.5666(8) 0.5159(7) 0.4403(8) 0.087(3) Uani 1.0 2 d .
C6 C 0.5698(9) 0.5979(8) 0.4641(9) 0.089(3) Uani 1.0 2 d .
C7 C 0.8220(8) 0.5631(7) 0.6697(7) 0.100(4) Uani 1.0 2 d .
C8 C 0.9144(8) 0.6085(8) 0.6594(8) 0.081(3) Uani 1.0 2 d .
C9 C 0.9947(9) 0.7014(8) 0.7179(7) 0.094(4) Uani 1.0 2 d .
C10 C 1.0823(8) 0.7432(8) 0.7143(7) 0.090(4) Uani 1.0 2 d .
C11 C 1.0957(8) 0.6929(9) 0.6559(8) 0.098(4) Uani 1.0 2 d .
C12 C 1.0152(9) 0.6008(8) 0.5984(7) 0.088(3) Uani 1.0 2 d .
C13 C 0.9243(9) 0.5598(8) 0.6003(9) 0.103(4) Uani 1.0 2 d .
C14 C 1.1895(7) 0.7414(7) 0.6455(7) 0.094(3) Uani 1.0 2 d .
C15 C 1.1611(7) 0.7785(8) 0.5628(8) 0.0901(19) Uani 1.0 2 d .
C16 C 1.1804(7) 0.8670(8) 0.5784(8) 0.087(2) Uani 1.0 2 d .
C17 C 1.1491(7) 0.8984(7) 0.5015(8) 0.086(2) Uani 1.0 2 d .
C18 C 1.0979(7) 0.8406(8) 0.4104(8) 0.0831(19) Uani 1.0 2 d .
C19 C 1.0770(7) 0.7487(8) 0.3934(9) 0.085(2) Uani 1.0 2 d .
C20 C 1.1108(7) 0.7235(7) 0.4710(8) 0.089(2) Uani 1.0 2 d .
C21 C 1.0590(8) 0.8719(8) 0.3245(8) 0.101(4) Uani 1.0 2 d .
C22 C 0.9557(8) 0.8590(7) 0.2887(7) 0.083(4) Uani 1.0 2 d .
C23 C 0.9315(10) 0.9205(8) 0.3204(7) 0.078(3) Uani 1.0 2 d .
C24 C 0.8305(9) 0.9052(8) 0.2837(8) 0.083(3) Uani 1.0 2 d .
C25 C 0.7486(8) 0.8217(9) 0.2163(8) 0.090(4) Uani 1.0 2 d .
C26 C 0.7639(10) 0.7564(8) 0.1785(8) 0.092(4) Uani 1.0 2 d .
C27 C 0.8672(9) 0.7779(7) 0.2169(8) 0.087(4) Uani 1.0 2 d .
C28 C 0.6384(7) 0.8049(7) 0.1806(6) 0.085(3) Uani 1.0 2 d .
C29 C 0.5902(6) 0.7581(8) 0.2337(7) 0.073(3) Uani 1.0 2 d .
C30 C 0.6017(7) 0.8061(7) 0.3120(7) 0.088(4) Uani 1.0 2 d .
C31 C 0.5642(8) 0.7584(10) 0.3595(7) 0.085(4) Uani 1.0 2 d .
C32 C 0.5154(8) 0.6629(9) 0.3368(8) 0.083(4) Uani 1.0 2 d .
C33 C 0.4985(6) 0.6148(7) 0.2521(9) 0.106(4) Uani 1.0 2 d .
C34 C 0.5351(8) 0.6554(9) 0.1988(10) 0.098(4) Uani 1.0 2 d .
C35 C 0.4834(8) 0.6128(8) 0.3962(8) 0.102(4) Uani 1.0 2 d .
C36 C 0.5679(10) 0.3523(9) 0.3974(9) 0.123(5) Uani 1.0 2 d .
C37 C 0.5886(8) 0.2712(9) 0.3977(8) 0.117(4) Uani 1.0 2 d .
C38 C 0.5068(9) 0.1880(8) 0.3020(8) 0.117(4) Uani 1.0 2 d .
C39 C 0.5280(7) 0.1105(8) 0.3005(8) 0.113(4) Uani 1.0 2 d .
C40 C 0.4561(10) 0.0348(9) 0.2054(10) 0.151(4) Uani 1.0 2 d .
C41 C 0.4720(10) -0.0433(9) 0.1861(10) 0.154(4) Uani 1.0 2 d .
C42 C 0.3949(10) -0.1227(10) 0.0915(10) 0.172(4) Uani 1.0 2 d .
C43 C 0.4455(15) -0.107(2) 0.0420(13) 0.368(16) Uani 1.0 2 d .
C44 C 1.1469(8) 0.8867(8) 0.8300(7) 0.104(4) Uani 1.0 2 d .
C45 C 1.2425(9) 0.9798(8) 0.8842(8) 0.107(4) Uani 1.0 2 d .
C46 C 1.2335(10) 1.0530(10) 0.9383(9) 0.141(5) Uani 1.0 2 d .
C47 C 1.1929(10) 1.0188(10) 0.9955(10) 0.153(5) Uani 1.0 2 d .
C48 C 1.1923(11) 1.0925(10) 1.0595(9) 0.148(5) Uani 1.0 2 d .
C49 C 1.1464(10) 1.0540(9) 1.1186(10) 0.143(5) Uani 1.0 2 d .
C50 C 1.1439(13) 1.1203(11) 1.1749(11) 0.183(7) Uani 1.0 2 d .
C51 C 1.1022(10) 1.0785(9) 1.2309(9) 0.147(5) Uani 1.0 2 d .
C52 C 0.9986(9) 0.6032(8) 0.2821(8) 0.118(3) Uani 1.0 2 d .
C53 C 0.9135(9) 0.5528(8) 0.1737(8) 0.128(3) Uani 1.0 2 d .
C54 C 0.8760(9) 0.4468(8) 0.1324(9) 0.132(3) Uani 1.0 2 d .
C55 C 0.9442(9) 0.4363(8) 0.1068(9) 0.132(3) Uani 1.0 2 d .
C56 C 0.9050(9) 0.3367(8) 0.0564(9) 0.128(3) Uani 1.0 2 d .
C57 C 0.9691(9) 0.3246(8) 0.0194(8) 0.129(3) Uani 1.0 2 d .
C58 C 0.9280(9) 0.2237(8) -0.0303(9) 0.133(3) Uani 1.0 2 d .
C59 C 0.9734(10) 0.2132(10) -0.0832(10) 0.184(7) Uani 1.0 2 d .
C60 C 1.0164(7) 1.0783(7) 0.4251(7) 0.081(3) Uani 1.0 2 d .
C61 C 1.1211(7) 1.1613(7) 0.4908(7) 0.078(3) Uani 1.0 2 d .
C62 C 1.1201(7) 1.2461(7) 0.5310(7) 0.085(3) Uani 1.0 2 d .
C63 C 1.2221(7) 1.3303(7) 0.6108(7) 0.093(4) Uani 1.0 2 d .
C64 C 1.2097(8) 1.4069(7) 0.6432(8) 0.111(4) Uani 1.0 2 d .
C65 C 1.3120(8) 1.4892(7) 0.7299(8) 0.120(4) Uani 1.0 2 d .
C66 C 1.3062(8) 1.5718(8) 0.7645(8) 0.123(4) Uani 1.0 2 d .
C67 C 1.3991(11) 1.6485(9) 0.8528(10) 0.217(8) Uani 1.0 2 d .
C68 C 0.6145(7) 0.9041(8) 0.4604(8) 0.097(4) Uani 1.0 2 d .
C69 C 0.6238(8) 0.9456(7) 0.5501(8) 0.107(4) Uani 1.0 2 d .
C70 C 0.6493(7) 1.0460(8) 0.5626(7) 0.089(3) Uani 1.0 2 d .
C71 C 0.6681(8) 1.0958(8) 0.6523(8) 0.119(4) Uani 1.0 2 d .
C72 C 0.7000(8) 1.1961(8) 0.6642(8) 0.120(4) Uani 1.0 2 d .
C73 C 0.7211(8) 1.2571(8) 0.7502(8) 0.120(4) Uani 1.0 2 d .
C74 C 0.7495(9) 1.3538(8) 0.7551(9) 0.119(4) Uani 1.0 2 d .
C75 C 0.7681(9) 1.4136(10) 0.8405(9) 0.153(5) Uani 1.0 2 d .
H1 H 0.7082 0.7838 0.6356 0.1385 Uiso 1.0 2 calc R
H2 H 0.7857 0.7015 0.6838 0.1198 Uiso 1.0 2 calc R
H4 H 0.7928 0.4536 0.5220 0.1319 Uiso 1.0 2 calc R
H5A H 0.5089 0.4670 0.3807 0.1048 Uiso 1.0 2 calc R
H5 H 1.2234 0.9068 0.7058 0.1166 Uiso 1.0 2 calc R
H7A H 0.8442 0.5935 0.7353 0.1200 Uiso 1.0 2 calc R
H7B H 0.7977 0.4957 0.6587 0.1200 Uiso 1.0 2 calc R
H8 H 0.6265 0.6815 0.0725 0.1326 Uiso 1.0 2 calc R
H9 H 0.9883 0.7358 0.7605 0.1124 Uiso 1.0 2 calc R
H10 H 0.5383 0.6348 0.0934 0.1345 Uiso 1.0 2 calc R
H12 H 1.0219 0.5651 0.5571 0.1052 Uiso 1.0 2 calc R
H14A H 1.2509 0.7942 0.7058 0.1128 Uiso 1.0 2 calc R
H14B H 1.2104 0.6962 0.6341 0.1128 Uiso 1.0 2 calc R
H17 H 1.1639 0.9612 0.5129 0.1029 Uiso 1.0 2 calc R
H20 H 1.0983 0.6614 0.4606 0.1069 Uiso 1.0 2 calc R
H21A H 1.1103 0.9391 0.3433 0.1216 Uiso 1.0 2 calc R
H21B H 1.0565 0.8356 0.2727 0.1216 Uiso 1.0 2 calc R
H24 H 0.8198 0.9520 0.3055 0.1001 Uiso 1.0 2 calc R
H27 H 0.8775 0.7326 0.1914 0.1042 Uiso 1.0 2 calc R
H28A H 0.5903 0.7652 0.1119 0.1022 Uiso 1.0 2 calc R
H28B H 0.6420 0.8660 0.1857 0.1022 Uiso 1.0 2 calc R
H30 H 0.6358 0.8727 0.3330 0.1054 Uiso 1.0 2 calc R
H33 H 0.4581 0.5481 0.2296 0.1270 Uiso 1.0 2 calc R
H35A H 0.4708 0.6506 0.4327 0.1219 Uiso 1.0 2 calc R
H35B H 0.4168 0.5514 0.3539 0.1219 Uiso 1.0 2 calc R
H36A H 0.5671 0.3742 0.3445 0.1477 Uiso 1.0 2 calc R
H36B H 0.4987 0.3323 0.3891 0.1477 Uiso 1.0 2 calc R
H37A H 0.5867 0.2493 0.4498 0.1406 Uiso 1.0 2 calc R
H37B H 0.6605 0.2942 0.4113 0.1406 Uiso 1.0 2 calc R
H38A H 0.4352 0.1638 0.2895 0.1408 Uiso 1.0 2 calc R
H38B H 0.5070 0.2105 0.2497 0.1408 Uiso 1.0 2 calc R
H39A H 0.5202 0.0834 0.3482 0.1359 Uiso 1.0 2 calc R
H39B H 0.6023 0.1359 0.3198 0.1359 Uiso 1.0 2 calc R
H40A H 0.3833 0.0067 0.1911 0.1813 Uiso 1.0 2 calc R
H40B H 0.4571 0.0654 0.1579 0.1813 Uiso 1.0 2 calc R
H41A H 0.4759 -0.0713 0.2362 0.1845 Uiso 1.0 2 calc R
H41B H 0.5427 -0.0157 0.1959 0.1845 Uiso 1.0 2 calc R
H42A H 0.3787 -0.1838 0.1009 0.2059 Uiso 1.0 2 calc R
H42B H 0.3278 -0.1227 0.0554 0.2059 Uiso 1.0 2 calc R
H43A H 0.5148 -0.1013 0.0815 0.4420 Uiso 1.0 2 calc R
H43B H 0.4553 -0.0491 0.0284 0.4420 Uiso 1.0 2 calc R
H43C H 0.4015 -0.1600 -0.0184 0.4420 Uiso 1.0 2 calc R
H44A H 1.1373 0.8539 0.8738 0.1246 Uiso 1.0 2 calc R
H44B H 1.0835 0.8913 0.7911 0.1246 Uiso 1.0 2 calc R
H45A H 1.2604 1.0040 0.8397 0.1280 Uiso 1.0 2 calc R
H45B H 1.3019 0.9739 0.9315 0.1280 Uiso 1.0 2 calc R
H46A H 1.3045 1.1106 0.9806 0.1690 Uiso 1.0 2 calc R
H46B H 1.1860 1.0702 0.8910 0.1690 Uiso 1.0 2 calc R
H47A H 1.2361 0.9953 1.0375 0.1831 Uiso 1.0 2 calc R
H47B H 1.1193 0.9648 0.9520 0.1831 Uiso 1.0 2 calc R
H48A H 1.2660 1.1459 1.1042 0.1779 Uiso 1.0 2 calc R
H48B H 1.1502 1.1170 1.0178 0.1779 Uiso 1.0 2 calc R
H49A H 1.0733 0.9997 1.0741 0.1716 Uiso 1.0 2 calc R
H49B H 1.1896 1.0308 1.1615 0.1716 Uiso 1.0 2 calc R
H50A H 1.0983 1.1419 1.1325 0.2200 Uiso 1.0 2 calc R
H50B H 1.2165 1.1755 1.2190 0.2200 Uiso 1.0 2 calc R
H51A H 1.1347 1.0424 1.2595 0.1765 Uiso 1.0 2 calc R
H51B H 1.0250 1.0367 1.1887 0.1765 Uiso 1.0 2 calc R
H51C H 1.1195 1.1285 1.2818 0.1765 Uiso 1.0 2 calc R
H52A H 0.9705 0.5740 0.3189 0.1422 Uiso 1.0 2 calc R
H52B H 1.0621 0.5991 0.2989 0.1422 Uiso 1.0 2 calc R
H53A H 0.9418 0.5873 0.1393 0.1534 Uiso 1.0 2 calc R
H53B H 0.8507 0.5569 0.1596 0.1534 Uiso 1.0 2 calc R
H54A H 0.8761 0.4173 0.1809 0.1579 Uiso 1.0 2 calc R
H54B H 0.8024 0.4136 0.0750 0.1579 Uiso 1.0 2 calc R
H55A H 1.0157 0.4634 0.1658 0.1581 Uiso 1.0 2 calc R
H55B H 0.9512 0.4730 0.0650 0.1581 Uiso 1.0 2 calc R
H56A H 0.8305 0.3076 0.0015 0.1541 Uiso 1.0 2 calc R
H56B H 0.9054 0.3019 0.1010 0.1541 Uiso 1.0 2 calc R
H57A H 0.9683 0.3587 -0.0257 0.1547 Uiso 1.0 2 calc R
H57B H 1.0437 0.3535 0.0741 0.1547 Uiso 1.0 2 calc R
H58A H 0.9439 0.1932 0.0181 0.1597 Uiso 1.0 2 calc R
H58B H 0.8498 0.1908 -0.0750 0.1597 Uiso 1.0 2 calc R
H59A H 1.0509 0.2466 -0.0397 0.2207 Uiso 1.0 2 calc R
H59B H 0.9538 0.2393 -0.1342 0.2207 Uiso 1.0 2 calc R
H59C H 0.9461 0.1464 -0.1114 0.2207 Uiso 1.0 2 calc R
H60A H 0.9796 1.0595 0.4583 0.0971 Uiso 1.0 2 calc R
H60B H 0.9738 1.0925 0.3704 0.0971 Uiso 1.0 2 calc R
H61A H 1.1575 1.1785 0.4570 0.0939 Uiso 1.0 2 calc R
H61B H 1.1631 1.1458 0.5448 0.0939 Uiso 1.0 2 calc R
H62A H 1.0881 1.2668 0.4774 0.1023 Uiso 1.0 2 calc R
H62B H 1.0718 1.2245 0.5531 0.1023 Uiso 1.0 2 calc R
H63A H 1.2550 1.3113 0.6657 0.1117 Uiso 1.0 2 calc R
H63B H 1.2711 1.3541 0.5896 0.1117 Uiso 1.0 2 calc R
H64A H 1.3370 1.4659 0.7833 0.1442 Uiso 1.0 2 calc R
H64B H 1.3663 1.5116 0.7146 0.1442 Uiso 1.0 2 calc R
H65A H 1.1559 1.3818 0.6590 0.1330 Uiso 1.0 2 calc R
H65B H 1.1828 1.4298 0.5899 0.1330 Uiso 1.0 2 calc R
H66A H 1.2881 1.5984 0.7129 0.1480 Uiso 1.0 2 calc R
H66B H 1.2462 1.5477 0.7726 0.1480 Uiso 1.0 2 calc R
H67A H 1.4597 1.6743 0.8466 0.2605 Uiso 1.0 2 calc R
H67B H 1.4157 1.6249 0.9062 0.2605 Uiso 1.0 2 calc R
H67C H 1.3845 1.6978 0.8651 0.2605 Uiso 1.0 2 calc R
H68A H 0.5662 0.9151 0.4062 0.1170 Uiso 1.0 2 calc R
H68B H 0.6852 0.9360 0.4700 0.1170 Uiso 1.0 2 calc R
H69A H 0.6807 0.9443 0.6065 0.1289 Uiso 1.0 2 calc R
H69B H 0.5562 0.9079 0.5448 0.1289 Uiso 1.0 2 calc R
H70A H 0.7134 1.0811 0.5617 0.1073 Uiso 1.0 2 calc R
H70B H 0.5897 1.0457 0.5075 0.1073 Uiso 1.0 2 calc R
H71A H 0.7247 1.0931 0.7076 0.1424 Uiso 1.0 2 calc R
H71B H 0.6025 1.0638 0.6516 0.1424 Uiso 1.0 2 calc R
H72A H 0.7649 1.2260 0.6637 0.1435 Uiso 1.0 2 calc R
H72B H 0.6434 1.1968 0.6069 0.1435 Uiso 1.0 2 calc R
H73A H 0.6570 1.2276 0.7521 0.1436 Uiso 1.0 2 calc R
H73B H 0.7795 1.2589 0.8081 0.1436 Uiso 1.0 2 calc R
H74A H 0.6919 1.3521 0.6966 0.1433 Uiso 1.0 2 calc R
H74B H 0.8147 1.3840 0.7549 0.1433 Uiso 1.0 2 calc R
H75A H 0.8291 1.4206 0.8989 0.1837 Uiso 1.0 2 calc R
H75B H 0.7049 1.3837 0.8427 0.1837 Uiso 1.0 2 calc R
H75C H 0.7825 1.4755 0.8360 0.1837 Uiso 1.0 2 calc R

loop_
_atom_site_aniso_label
_atom_site_aniso_U_11
_atom_site_aniso_U_22
_atom_site_aniso_U_33
_atom_site_aniso_U_12
_atom_site_aniso_U_13
_atom_site_aniso_U_23
O1 0.116(6) 0.116(7) 0.110(6) 0.063(6) 0.061(5) 0.016(5)
O2 0.109(6) 0.049(5) 0.135(6) 0.033(5) 0.068(5) 0.010(5)
O3 0.102(5) 0.088(6) 0.104(6) 0.047(5) 0.067(5) 0.015(5)
O4 0.108(5) 0.073(6) 0.159(7) 0.048(5) 0.085(6) 0.010(5)
O5 0.084(4) 0.083(5) 0.109(5) 0.043(4) 0.049(4) -0.003(4)
O6 0.127(5) 0.067(5) 0.114(6) 0.048(5) 0.081(5) 0.008(5)
O7 0.101(5) 0.061(5) 0.106(5) 0.044(4) 0.071(5) 0.006(4)
O8 0.110(6) 0.073(6) 0.108(6) 0.028(5) 0.059(5) -0.024(5)
O9 0.100(5) 0.063(5) 0.115(6) 0.032(4) 0.074(5) 0.016(5)
O10 0.136(7) 0.106(6) 0.078(5) 0.045(5) 0.071(5) -0.008(5)
C1 0.096(6) 0.071(6) 0.129(7) 0.033(5) 0.081(5) 0.005(5)
C2 0.096(6) 0.080(6) 0.120(6) 0.035(5) 0.073(5) 0.004(5)
C3 0.092(6) 0.067(6) 0.114(6) 0.027(5) 0.078(5) 0.017(5)
C4 0.082(6) 0.069(6) 0.116(7) 0.030(5) 0.072(5) 0.020(5)
C5 0.078(5) 0.074(5) 0.129(6) 0.037(5) 0.076(5) 0.017(5)
C6 0.086(6) 0.064(6) 0.123(6) 0.030(5) 0.072(5) 0.019(5)
C7 0.116(8) 0.072(8) 0.106(8) 0.048(7) 0.062(8) 0.008(7)
C8 0.086(8) 0.077(9) 0.099(8) 0.049(7) 0.059(7) 0.019(7)
C9 0.092(8) 0.077(9) 0.094(8) 0.036(7) 0.050(7) 0.002(7)
C10 0.074(8) 0.061(8) 0.101(9) 0.028(6) 0.038(7) -0.007(7)
C11 0.093(8) 0.096(10) 0.114(9) 0.056(8) 0.060(8) 0.017(8)
C12 0.101(8) 0.061(8) 0.099(8) 0.045(7) 0.055(8) 0.008(7)
C13 0.106(9) 0.062(9) 0.137(11) 0.039(7) 0.073(9) 0.008(8)
C14 0.099(4) 0.070(5) 0.117(5) 0.046(4) 0.064(5) 0.013(4)
C15 0.091(4) 0.071(4) 0.116(5) 0.044(3) 0.064(4) 0.012(3)
C16 0.085(4) 0.072(4) 0.117(5) 0.044(3) 0.064(4) 0.010(4)
C17 0.082(4) 0.073(4) 0.115(5) 0.044(3) 0.064(4) 0.009(3)
C18 0.083(4) 0.072(4) 0.115(5) 0.046(3) 0.067(4) 0.011(4)
C19 0.086(4) 0.072(4) 0.116(5) 0.046(3) 0.067(4) 0.011(4)
C20 0.091(4) 0.072(4) 0.117(5) 0.046(3) 0.066(4) 0.012(4)
C21 0.118(9) 0.091(9) 0.134(10) 0.060(7) 0.094(8) 0.022(8)
C22 0.062(7) 0.041(7) 0.108(8) -0.006(6) 0.054(7) 0.005(6)
C23 0.142(10) 0.070(8) 0.060(7) 0.081(8) 0.059(7) 0.027(6)
C24 0.085(8) 0.096(9) 0.112(9) 0.072(8) 0.062(7) 0.036(8)
C25 0.067(8) 0.099(10) 0.078(8) 0.029(7) 0.037(7) 0.012(7)
C26 0.134(10) 0.062(8) 0.096(9) 0.033(8) 0.094(9) 0.008(7)
C27 0.109(8) 0.081(9) 0.159(10) 0.058(7) 0.121(9) 0.070(8)
C28 0.097(8) 0.083(8) 0.079(7) 0.051(6) 0.047(6) 0.033(6)
C29 0.059(6) 0.065(8) 0.101(8) 0.038(6) 0.041(6) 0.041(7)
C30 0.115(8) 0.069(8) 0.082(8) 0.053(7) 0.058(7) -0.007(7)
C31 0.114(8) 0.108(11) 0.066(7) 0.063(8) 0.069(7) 0.019(8)
C32 0.079(7) 0.075(9) 0.084(8) 0.054(7) 0.032(6) -0.003(7)
C33 0.050(6) 0.054(7) 0.157(11) 0.006(5) 0.048(7) -0.027(8)
C34 0.070(7) 0.089(10) 0.163(12) 0.041(7) 0.085(8) 0.045(9)
C35 0.116(9) 0.085(9) 0.119(9) 0.037(7) 0.093(8) 0.011(7)
C36 0.156(11) 0.071(9) 0.183(13) 0.056(9) 0.126(11) 0.032(9)
C37 0.125(10) 0.090(10) 0.138(10) 0.044(8) 0.085(9) 0.027(9)
C38 0.133(10) 0.050(8) 0.120(10) 0.022(7) 0.064(8) -0.001(7)
C39 0.082(7) 0.067(9) 0.118(9) 0.018(6) 0.036(7) -0.031(7)
C40 0.132(7) 0.105(8) 0.168(8) 0.044(6) 0.072(6) 0.012(7)
C41 0.131(6) 0.108(8) 0.172(7) 0.043(6) 0.073(6) 0.008(6)
C42 0.143(7) 0.113(8) 0.173(8) 0.036(6) 0.063(6) 0.005(6)
C43 0.234(18) 0.66(5) 0.212(15) 0.25(3) 0.126(13) 0.034(19)
C44 0.117(8) 0.076(9) 0.103(8) 0.032(7) 0.073(7) -0.008(7)
C45 0.131(9) 0.073(9) 0.119(9) 0.047(8) 0.078(8) 0.021(8)
C46 0.159(11) 0.135(13) 0.154(12) 0.059(9) 0.121(10) 0.039(10)
C47 0.157(11) 0.126(13) 0.176(13) 0.082(10) 0.090(11) 0.028(11)
C48 0.208(13) 0.127(12) 0.136(11) 0.094(11) 0.112(11) 0.021(10)
C49 0.166(11) 0.096(11) 0.153(12) 0.046(9) 0.103(10) 0.013(9)
C50 0.286(18) 0.139(14) 0.212(16) 0.118(13) 0.193(15) 0.043(13)
C51 0.196(13) 0.129(13) 0.164(12) 0.092(10) 0.122(11) 0.074(10)
C52 0.169(6) 0.077(5) 0.147(6) 0.066(5) 0.114(5) 0.021(5)
C53 0.172(6) 0.081(5) 0.150(5) 0.063(5) 0.108(5) 0.022(5)
C54 0.172(5) 0.083(4) 0.154(5) 0.067(5) 0.103(4) 0.021(4)
C55 0.164(5) 0.087(4) 0.158(5) 0.067(4) 0.100(4) 0.026(4)
C56 0.164(5) 0.085(4) 0.154(5) 0.067(4) 0.101(4) 0.029(4)
C57 0.162(5) 0.087(5) 0.155(6) 0.065(5) 0.101(4) 0.030(4)
C58 0.163(6) 0.089(5) 0.158(6) 0.067(5) 0.099(5) 0.026(5)
C59 0.179(12) 0.163(13) 0.223(15) 0.089(11) 0.129(11) 0.014(11)
C60 0.104(8) 0.053(7) 0.104(8) 0.040(6) 0.071(7) 0.026(6)
C61 0.078(7) 0.077(8) 0.099(7) 0.048(6) 0.058(6) 0.012(6)
C62 0.112(8) 0.074(8) 0.097(8) 0.062(7) 0.066(7) 0.025(7)
C63 0.077(7) 0.067(8) 0.098(8) 0.018(6) 0.046(6) -0.009(7)
C64 0.133(7) 0.064(7) 0.139(8) 0.045(5) 0.089(6) 0.006(5)
C65 0.141(7) 0.068(6) 0.137(7) 0.029(5) 0.094(6) 0.003(5)
C66 0.144(8) 0.072(7) 0.133(8) 0.030(6) 0.091(6) -0.002(6)
C67 0.229(14) 0.114(12) 0.173(12) -0.002(10) 0.116(10) -0.061(9)
C68 0.085(7) 0.092(9) 0.151(10) 0.051(7) 0.086(8) 0.029(8)
C69 0.137(9) 0.068(8) 0.151(10) 0.054(7) 0.107(9) 0.010(7)
C70 0.100(7) 0.091(9) 0.123(9) 0.064(7) 0.077(7) 0.050(8)
C71 0.118(7) 0.095(7) 0.133(7) 0.047(6) 0.078(6) -0.006(7)
C72 0.104(6) 0.097(7) 0.143(7) 0.046(6) 0.071(6) -0.001(6)
C73 0.112(6) 0.088(7) 0.135(8) 0.052(6) 0.059(6) -0.000(6)
C74 0.131(9) 0.064(9) 0.153(11) 0.039(7) 0.089(9) -0.000(8)
C75 0.137(10) 0.157(14) 0.165(12) 0.091(10) 0.074(10) 0.031(11)

loop_
_atom_type_symbol
_atom_type_description
_atom_type_scat_dispersion_real
_atom_type_scat_dispersion_imag
_atom_type_scat_source
C C 0.0033 0.0016
;
International Tables for Crystallography
(1992, Vol. C, Tables 4.2.6.8 and 6.1.1.4)
;
H H 0.0000 0.0000
;
International Tables for Crystallography
(1992, Vol. C, Table 6.1.1.4)
;
O O 0.0106 0.0060
;
International Tables for Crystallography
(1992, Vol. C, Tables 4.2.6.8 and 6.1.1.4)
;

loop_
_geom_angle_atom_site_label_1
_geom_angle_atom_site_label_2
_geom_angle_atom_site_label_3
_geom_angle
_geom_angle_publ_flag
C4 O2 C36 114.6(10) yes
C10 O3 C44 115.2(10) yes
C19 O6 C52 119.5(10) yes
C23 O7 C60 118.7(10) yes
C31 O9 C68 117.6(10) yes
O1 C1 C2 115.7(9) yes
O1 C1 C6 120.8(12) yes
C2 C1 C6 123.4(14) yes
C1 C2 C3 115.9(9) yes
C2 C3 C4 120.2(12) yes
C2 C3 C7 116.5(8) yes
C4 C3 C7 123.3(12) yes
O2 C4 C3 112.4(11) yes
O2 C4 C5 126.0(8) yes
C3 C4 C5 121.5(13) yes
C4 C5 C6 119.6(9) yes
C1 C6 C5 119.2(12) yes
C1 C6 C35 119.9(13) yes
C5 C6 C35 120.6(9) yes
C3 C7 C8 109.3(10) yes
C7 C8 C9 118.7(13) yes
C7 C8 C13 121.5(9) yes
C9 C8 C13 119.6(13) yes
C8 C9 C10 120.3(14) yes
O3 C10 C9 122.6(13) yes
O3 C10 C11 116.6(12) yes
C9 C10 C11 120.8(10) yes
C10 C11 C12 117.9(13) yes
C10 C11 C14 120.9(10) yes
C12 C11 C14 120.7(14) yes
C11 C12 C13 120.8(14) yes
O4 C13 C8 126.2(13) yes
O4 C13 C12 113.2(14) yes
C8 C13 C12 120.4(10) yes
C11 C14 C15 111.4(10) yes
C14 C15 C16 120.4(11) yes
C14 C15 C20 122.2(11) yes
C16 C15 C20 117.4(12) yes
O5 C16 C15 125.5(12) yes
O5 C16 C17 114.8(11) yes
C15 C16 C17 119.7(11) yes
C16 C17 C18 121.1(12) yes
C17 C18 C19 119.7(12) yes
C17 C18 C21 122.1(12) yes
C19 C18 C21 118.1(11) yes
O6 C19 C18 117.5(12) yes
O6 C19 C20 126.3(12) yes
C18 C19 C20 116.2(11) yes
C15 C20 C19 126.0(12) yes
C18 C21 C22 112.6(12) yes
C21 C22 C23 127.5(8) yes
C21 C22 C27 119.9(13) yes
C23 C22 C27 112.6(12) yes
O7 C23 C22 110.9(12) yes
O7 C23 C24 123.5(13) yes
C22 C23 C24 125.5(9) yes
C23 C24 C25 117.4(15) yes
C24 C25 C26 121.5(13) yes
C24 C25 C28 116.4(14) yes
C26 C25 C28 122.1(9) yes
O8 C26 C25 119.9(12) yes
O8 C26 C27 122.5(14) yes
C25 C26 C27 117.5(9) yes
C22 C27 C26 125.2(14) yes
C25 C28 C29 115.1(10) yes
C28 C29 C30 124.1(10) yes
C28 C29 C34 115.0(12) yes
C30 C29 C34 120.8(12) yes
C29 C30 C31 119.7(11) yes
O9 C31 C30 121.1(12) yes
O9 C31 C32 113.6(12) yes
C30 C31 C32 125.3(13) yes
C31 C32 C33 113.7(12) yes
C31 C32 C35 124.0(12) yes
C33 C32 C35 122.4(11) yes
C32 C33 C34 126.3(11) yes
O10 C34 C29 125.7(14) yes
O10 C34 C33 120.0(11) yes
C29 C34 C33 114.0(13) yes
C6 C35 C32 109.5(12) yes
O2 C36 C37 106.3(10) yes
C36 C37 C38 112.8(10) yes
C37 C38 C39 113.2(10) yes
C38 C39 C40 113.1(11) yes
C39 C40 C41 121.4(12) yes
C40 C41 C42 121.0(13) yes
C41 C42 C43 105.6(13) yes
O3 C44 C45 106.0(12) yes
C44 C45 C46 114.8(13) yes
C45 C46 C47 113.0(13) yes
C46 C47 C48 115.5(13) yes
C47 C48 C49 114.7(13) yes
C48 C49 C50 114.5(14) yes
C49 C50 C51 110.8(15) yes
O6 C52 C53 106.7(11) yes
C52 C53 C54 115.9(11) yes
C53 C54 C55 111.8(11) yes
C54 C55 C56 114.1(11) yes
C55 C56 C57 115.1(11) yes
C56 C57 C58 113.7(11) yes
C57 C58 C59 113.3(12) yes
O7 C60 C61 110.1(10) yes
C60 C61 C62 114.2(10) yes
C61 C62 C63 119.3(10) yes
C62 C63 C64 113.7(10) yes
C63 C64 C65 113.6(11) yes
C64 C65 C66 116.4(11) yes
C65 C66 C67 118.6(13) yes
O9 C68 C69 111.5(11) yes
C68 C69 C70 109.4(11) yes
C69 C70 C71 113.9(11) yes
C70 C71 C72 111.7(12) yes
C71 C72 C73 119.2(12) yes
C72 C73 C74 115.6(13) yes
C73 C74 C75 115.0(13) yes
C1 O1 H1 109.479 no
C13 O4 H4 109.472 no
C16 O5 H5 109.471 no
C26 O8 H8 109.472 no
C34 O10 H10 109.471 no
C1 C2 H2 122.079 no
C3 C2 H2 122.052 no
C4 C5 H5A 120.212 no
C6 C5 H5A 120.235 no
C3 C7 H7A 109.825 no
C3 C7 H7B 109.823 no
C8 C7 H7A 109.815 no
C8 C7 H7B 109.809 no
H7A C7 H7B 108.263 no
C8 C9 H9 119.833 no
C10 C9 H9 119.819 no
C11 C12 H12 119.613 no
C13 C12 H12 119.622 no
C11 C14 H14A 109.342 no
C11 C14 H14B 109.341 no
C15 C14 H14A 109.351 no
C15 C14 H14B 109.341 no
H14A C14 H14B 107.983 no
C16 C17 H17 119.466 no
C18 C17 H17 119.476 no
C15 C20 H20 117.004 no
C19 C20 H20 117.010 no
C18 C21 H21A 109.090 no
C18 C21 H21B 109.089 no
C22 C21 H21A 109.084 no
C22 C21 H21B 109.081 no
H21A C21 H21B 107.823 no
C23 C24 H24 121.289 no
C25 C24 H24 121.302 no
C22 C27 H27 117.383 no
C26 C27 H27 117.376 no
C25 C28 H28A 108.500 no
C25 C28 H28B 108.498 no
C29 C28 H28A 108.510 no
C29 C28 H28B 108.506 no
H28A C28 H28B 107.511 no
C29 C30 H30 120.174 no
C31 C30 H30 120.160 no
C32 C33 H33 116.843 no
C34 C33 H33 116.847 no
C6 C35 H35A 109.777 no
C6 C35 H35B 109.762 no
C32 C35 H35A 109.777 no
C32 C35 H35B 109.770 no
H35A C35 H35B 108.240 no
O2 C36 H36A 110.458 no
O2 C36 H36B 110.465 no
C37 C36 H36A 110.455 no
C37 C36 H36B 110.467 no
H36A C36 H36B 108.643 no
C36 C37 H37A 109.038 no
C36 C37 H37B 109.039 no
C38 C37 H37A 109.034 no
C38 C37 H37B 109.024 no
H37A C37 H37B 107.806 no
C37 C38 H38A 108.934 no
C37 C38 H38B 108.941 no
C39 C38 H38A 108.927 no
C39 C38 H38B 108.926 no
H38A C38 H38B 107.758 no
C38 C39 H39A 108.952 no
C38 C39 H39B 108.956 no
C40 C39 H39A 108.966 no
C40 C39 H39B 108.968 no
H39A C39 H39B 107.766 no
C39 C40 H40A 106.965 no
C39 C40 H40B 106.963 no
C41 C40 H40A 106.972 no
C41 C40 H40B 106.980 no
H40A C40 H40B 106.732 no
C40 C41 H41A 107.080 no
C40 C41 H41B 107.066 no
C42 C41 H41A 107.077 no
C42 C41 H41B 107.068 no
H41A C41 H41B 106.779 no
C41 C42 H42A 110.617 no
C41 C42 H42B 110.627 no
C43 C42 H42A 110.618 no
C43 C42 H42B 110.627 no
H42A C42 H42B 108.746 no
C42 C43 H43A 109.474 no
C42 C43 H43B 109.473 no
C42 C43 H43C 109.480 no
H43A C43 H43B 109.471 no
H43A C43 H43C 109.456 no
H43B C43 H43C 109.473 no
O3 C44 H44A 110.526 no
O3 C44 H44B 110.532 no
C45 C44 H44A 110.530 no
C45 C44 H44B 110.538 no
H44A C44 H44B 108.686 no
C44 C45 H45A 108.572 no
C44 C45 H45B 108.581 no
C46 C45 H45A 108.559 no
C46 C45 H45B 108.569 no
H45A C45 H45B 107.556 no
C45 C46 H46A 108.982 no
C45 C46 H46B 108.988 no
C47 C46 H46A 108.981 no
C47 C46 H46B 108.995 no
H46A C46 H46B 107.788 no
C46 C47 H47A 108.402 no
C46 C47 H47B 108.396 no
C48 C47 H47A 108.414 no
C48 C47 H47B 108.412 no
H47A C47 H47B 107.460 no
C47 C48 H48A 108.584 no
C47 C48 H48B 108.597 no
C49 C48 H48A 108.592 no
C49 C48 H48B 108.591 no
H48A C48 H48B 107.565 no
C48 C49 H49A 108.634 no
C48 C49 H49B 108.639 no
C50 C49 H49A 108.632 no
C50 C49 H49B 108.625 no
H49A C49 H49B 107.577 no
C49 C50 H50A 109.465 no
C49 C50 H50B 109.472 no
C51 C50 H50A 109.493 no
C51 C50 H50B 109.481 no
H50A C50 H50B 108.060 no
C50 C51 H51A 109.480 no
C50 C51 H51B 109.473 no
C50 C51 H51C 109.474 no
H51A C51 H51B 109.474 no
H51A C51 H51C 109.467 no
H51B C51 H51C 109.459 no
O6 C52 H52A 110.385 no
O6 C52 H52B 110.369 no
C53 C52 H52A 110.382 no
C53 C52 H52B 110.379 no
H52A C52 H52B 108.599 no
C52 C53 H53A 108.316 no
C52 C53 H53B 108.318 no
C54 C53 H53A 108.307 no
C54 C53 H53B 108.308 no
H53A C53 H53B 107.417 no
C53 C54 H54A 109.260 no
C53 C54 H54B 109.268 no
C55 C54 H54A 109.258 no
C55 C54 H54B 109.257 no
H54A C54 H54B 107.938 no
C54 C55 H55A 108.722 no
C54 C55 H55B 108.712 no
C56 C55 H55A 108.727 no
C56 C55 H55B 108.733 no
H55A C55 H55B 107.632 no
C55 C56 H56A 108.494 no
C55 C56 H56B 108.497 no
C57 C56 H56A 108.490 no
C57 C56 H56B 108.493 no
H56A C56 H56B 107.511 no
C56 C57 H57A 108.834 no
C56 C57 H57B 108.828 no
C58 C57 H57A 108.816 no
C58 C57 H57B 108.821 no
H57A C57 H57B 107.685 no
C57 C58 H58A 108.908 no
C57 C58 H58B 108.921 no
C59 C58 H58A 108.914 no
C59 C58 H58B 108.918 no
H58A C58 H58B 107.735 no
C58 C59 H59A 109.476 no
C58 C59 H59B 109.472 no
C58 C59 H59C 109.475 no
H59A C59 H59B 109.480 no
H59A C59 H59C 109.459 no
H59B C59 H59C 109.466 no
O7 C60 H60A 109.628 no
O7 C60 H60B 109.644 no
C61 C60 H60A 109.639 no
C61 C60 H60B 109.644 no
H60A C60 H60B 108.153 no
C60 C61 H61A 108.692 no
C60 C61 H61B 108.697 no
C62 C61 H61A 108.696 no
C62 C61 H61B 108.702 no
H61A C61 H61B 107.609 no
C61 C62 H62A 107.491 no
C61 C62 H62B 107.489 no
C63 C62 H62A 107.495 no
C63 C62 H62B 107.496 no
H62A C62 H62B 107.001 no
C62 C63 H63A 108.821 no
C62 C63 H63B 108.820 no
C64 C63 H63A 108.823 no
C64 C63 H63B 108.824 no
H63A C63 H63B 107.691 no
C63 C64 H65A 108.863 no
C63 C64 H65B 108.860 no
C65 C64 H65A 108.855 no
C65 C64 H65B 108.850 no
H65A C64 H65B 107.698 no
C64 C65 H64A 108.184 no
C64 C65 H64B 108.186 no
C66 C65 H64A 108.185 no
C66 C65 H64B 108.185 no
H64A C65 H64B 107.340 no
C65 C66 H66A 107.657 no
C65 C66 H66B 107.655 no
C67 C66 H66A 107.658 no
C67 C66 H66B 107.659 no
H66A C66 H66B 107.066 no
C66 C67 H67A 109.477 no
C66 C67 H67B 109.469 no
C66 C67 H67C 109.472 no
H67A C67 H67B 109.471 no
H67A C67 H67C 109.468 no
H67B C67 H67C 109.470 no
O9 C68 H68A 109.318 no
O9 C68 H68B 109.316 no
C69 C68 H68A 109.333 no
C69 C68 H68B 109.320 no
H68A C68 H68B 107.960 no
C68 C69 H69A 109.818 no
C68 C69 H69B 109.810 no
C70 C69 H69A 109.800 no
C70 C69 H69B 109.797 no
H69A C69 H69B 108.247 no
C69 C70 H70A 108.769 no
C69 C70 H70B 108.775 no
C71 C70 H70A 108.781 no
C71 C70 H70B 108.781 no
H70A C70 H70B 107.669 no
C70 C71 H71A 109.284 no
C70 C71 H71B 109.286 no
C72 C71 H71A 109.285 no
C72 C71 H71B 109.279 no
H71A C71 H71B 107.945 no
C71 C72 H72A 107.522 no
C71 C72 H72B 107.522 no
C73 C72 H72A 107.518 no
C73 C72 H72B 107.507 no
H72A C72 H72B 106.995 no
C72 C73 H73A 108.388 no
C72 C73 H73B 108.376 no
C74 C73 H73A 108.391 no
C74 C73 H73B 108.386 no
H73A C73 H73B 107.446 no
C73 C74 H74A 108.510 no
C73 C74 H74B 108.512 no
C75 C74 H74A 108.519 no
C75 C74 H74B 108.518 no
H74A C74 H74B 107.529 no
C74 C75 H75A 109.472 no
C74 C75 H75B 109.476 no
C74 C75 H75C 109.475 no
H75A C75 H75B 109.467 no
H75A C75 H75C 109.468 no
H75B C75 H75C 109.470 no

loop_
_geom_bond_atom_site_label_1
_geom_bond_atom_site_label_2
_geom_bond_distance
_geom_bond_publ_flag
O1 C1 1.409(18) yes
O2 C4 1.384(18) yes
O2 C36 1.424(12) yes
O3 C10 1.387(11) yes
O3 C44 1.458(18) yes
O4 C13 1.371(12) yes
O5 C16 1.410(13) yes
O6 C19 1.343(14) yes
O6 C52 1.348(15) yes
O7 C23 1.416(9) yes
O7 C60 1.385(16) yes
O8 C26 1.387(10) yes
O9 C31 1.349(17) yes
O9 C68 1.454(14) yes
O10 C34 1.346(18) yes
C1 C2 1.408(18) yes
C1 C6 1.370(14) yes
C2 C3 1.36(2) yes
C3 C4 1.431(12) yes
C3 C7 1.570(17) yes
C4 C5 1.336(17) yes
C5 C6 1.36(2) yes
C6 C35 1.497(18) yes
C7 C8 1.509(19) yes
C8 C9 1.395(13) yes
C8 C13 1.34(3) yes
C9 C10 1.37(2) yes
C10 C11 1.39(3) yes
C11 C12 1.385(13) yes
C11 C14 1.536(19) yes
C12 C13 1.39(2) yes
C14 C15 1.528(18) yes
C15 C16 1.346(18) yes
C15 C20 1.356(16) yes
C16 C17 1.395(18) yes
C17 C18 1.359(16) yes
C18 C19 1.393(18) yes
C18 C21 1.527(18) yes
C19 C20 1.347(19) yes
C21 C22 1.437(18) yes
C22 C23 1.39(3) yes
C22 C27 1.364(11) yes
C23 C24 1.38(2) yes
C24 C25 1.339(13) yes
C25 C26 1.38(3) yes
C25 C28 1.519(18) yes
C26 C27 1.38(2) yes
C28 C29 1.529(18) yes
C29 C30 1.368(18) yes
C29 C34 1.464(17) yes
C30 C31 1.354(19) yes
C31 C32 1.370(19) yes
C32 C33 1.41(2) yes
C32 C35 1.51(2) yes
C33 C34 1.39(3) yes
C36 C37 1.53(3) yes
C37 C38 1.540(14) yes
C38 C39 1.47(2) yes
C39 C40 1.482(15) yes
C40 C41 1.47(3) yes
C41 C42 1.501(17) yes
C42 C43 1.41(4) yes
C44 C45 1.459(12) yes
C45 C46 1.56(3) yes
C46 C47 1.45(3) yes
C47 C48 1.57(3) yes
C48 C49 1.55(3) yes
C49 C50 1.42(3) yes
C50 C51 1.48(3) yes
C52 C53 1.541(14) yes
C53 C54 1.571(18) yes
C54 C55 1.45(3) yes
C55 C56 1.499(18) yes
C56 C57 1.53(3) yes
C57 C58 1.505(18) yes
C58 C59 1.45(3) yes
C60 C61 1.453(10) yes
C61 C62 1.522(18) yes
C62 C63 1.491(10) yes
C63 C64 1.472(19) yes
C64 C65 1.518(11) yes
C65 C66 1.51(2) yes
C66 C67 1.456(13) yes
C68 C69 1.51(2) yes
C69 C70 1.516(17) yes
C70 C71 1.481(19) yes
C71 C72 1.493(18) yes
C72 C73 1.49(2) yes
C73 C74 1.466(19) yes
C74 C75 1.49(3) yes
O1 H1 0.840 no
O4 H4 0.840 no
O5 H5 0.840 no
O8 H8 0.840 no
O10 H10 0.840 no
C2 H2 0.950 no
C5 H5A 0.950 no
C7 H7A 0.990 no
C7 H7B 0.990 no
C9 H9 0.950 no
C12 H12 0.950 no
C14 H14A 0.990 no
C14 H14B 0.990 no
C17 H17 0.950 no
C20 H20 0.950 no
C21 H21A 0.990 no
C21 H21B 0.990 no
C24 H24 0.950 no
C27 H27 0.950 no
C28 H28A 0.990 no
C28 H28B 0.990 no
C30 H30 0.950 no
C33 H33 0.950 no
C35 H35A 0.990 no
C35 H35B 0.990 no
C36 H36A 0.990 no
C36 H36B 0.990 no
C37 H37A 0.990 no
C37 H37B 0.990 no
C38 H38A 0.990 no
C38 H38B 0.990 no
C39 H39A 0.990 no
C39 H39B 0.990 no
C40 H40A 0.990 no
C40 H40B 0.990 no
C41 H41A 0.990 no
C41 H41B 0.990 no
C42 H42A 0.990 no
C42 H42B 0.990 no
C43 H43A 0.980 no
C43 H43B 0.980 no
C43 H43C 0.980 no
C44 H44A 0.990 no
C44 H44B 0.990 no
C45 H45A 0.990 no
C45 H45B 0.990 no
C46 H46A 0.990 no
C46 H46B 0.990 no
C47 H47A 0.990 no
C47 H47B 0.990 no
C48 H48A 0.990 no
C48 H48B 0.990 no
C49 H49A 0.990 no
C49 H49B 0.990 no
C50 H50A 0.990 no
C50 H50B 0.990 no
C51 H51A 0.980 no
C51 H51B 0.980 no
C51 H51C 0.980 no
C52 H52A 0.990 no
C52 H52B 0.990 no
C53 H53A 0.990 no
C53 H53B 0.990 no
C54 H54A 0.990 no
C54 H54B 0.990 no
C55 H55A 0.990 no
C55 H55B 0.990 no
C56 H56A 0.990 no
C56 H56B 0.990 no
C57 H57A 0.990 no
C57 H57B 0.990 no
C58 H58A 0.990 no
C58 H58B 0.990 no
C59 H59A 0.980 no
C59 H59B 0.980 no
C59 H59C 0.980 no
C60 H60A 0.990 no
C60 H60B 0.990 no
C61 H61A 0.990 no
C61 H61B 0.990 no
C62 H62A 0.990 no
C62 H62B 0.990 no
C63 H63A 0.990 no
C63 H63B 0.990 no
C64 H65A 0.990 no
C64 H65B 0.990 no
C65 H64A 0.990 no
C65 H64B 0.990 no
C66 H66A 0.990 no
C66 H66B 0.990 no
C67 H67A 0.980 no
C67 H67B 0.980 no
C67 H67C 0.980 no
C68 H68A 0.990 no
C68 H68B 0.990 no
C69 H69A 0.990 no
C69 H69B 0.990 no
C70 H70A 0.990 no
C70 H70B 0.990 no
C71 H71A 0.990 no
C71 H71B 0.990 no
C72 H72A 0.990 no
C72 H72B 0.990 no
C73 H73A 0.990 no
C73 H73B 0.990 no
C74 H74A 0.990 no
C74 H74B 0.990 no
C75 H75A 0.980 no
C75 H75B 0.980 no
C75 H75C 0.980 no

loop_
_geom_contact_atom_site_label_1
_geom_contact_atom_site_label_2
_geom_contact_distance
_geom_contact_publ_flag
_geom_contact_site_symmetry_2
O1 O9 2.655(12) no .
O1 C31 3.402(15) no .
O1 C32 3.445(13) no .
O1 C35 2.841(10) no .
O1 C68 3.548(16) no .
O1 C69 3.576(17) no .
O2 O4 2.784(13) no .
O2 C7 2.822(10) no .
O2 C8 3.517(9) no .
O2 C13 3.456(14) no .
O3 O5 2.755(12) no .
O3 C14 2.803(17) no .
O3 C15 3.499(17) no .
O3 C16 3.417(17) no .
O4 C3 3.588(19) no .
O4 C4 3.560(18) no .
O4 C7 2.945(18) no .
O4 C37 3.578(11) no .
O5 C10 3.554(14) no .
O5 C14 2.943(14) no .
O5 C45 3.552(17) no .
O6 C17 3.584(13) no .
O6 C21 2.739(15) no .
O6 C22 3.379(16) no .
O6 C27 3.275(17) no .
O7 C17 3.300(15) no .
O7 C18 3.411(17) no .
O7 C21 2.780(18) no .
O7 C27 3.540(12) no .
O8 O10 2.659(14) no .
O8 C28 2.886(17) no .
O8 C29 3.595(18) no .
O8 C34 3.35(2) no .
O9 C1 3.441(17) no .
O9 C6 3.482(16) no .
O9 C29 3.597(16) no .
O9 C33 3.539(15) no .
O9 C35 2.753(14) no .
O10 C25 3.571(12) no .
O10 C26 3.469(15) no .
O10 C28 2.919(12) no .
C1 C4 2.69(2) no .
C1 C32 3.277(18) no .
C2 C5 2.813(12) no .
C2 C8 3.24(3) no .
C2 C9 3.570(19) no .
C3 C6 2.757(18) no .
C3 C9 3.353(15) no .
C3 C13 3.31(3) no .
C4 C8 3.430(14) no .
C5 C32 3.30(2) no .
C5 C36 2.77(2) no .
C6 C31 3.35(2) no .
C6 C33 3.28(2) no .
C8 C11 2.783(19) no .
C9 C12 2.74(3) no .
C9 C44 2.750(13) no .
C10 C13 2.749(13) no .
C10 C15 3.37(2) no .
C11 C16 3.34(2) no .
C11 C20 3.31(2) no .
C12 C15 3.285(18) no .
C12 C20 3.553(19) no .
C15 C18 2.763(19) no .
C16 C19 2.768(17) no .
C17 C20 2.661(17) no .
C17 C22 3.272(13) no .
C18 C23 3.35(2) no .
C18 C27 3.292(14) no .
C18 C52 3.582(17) no .
C19 C22 3.301(19) no .
C19 C53 3.589(15) no .
C20 C52 2.806(16) no .
C22 C25 2.811(18) no .
C23 C26 2.701(11) no .
C24 C27 2.72(3) no .
C24 C29 3.331(16) no .
C24 C60 2.846(11) no .
C25 C30 3.44(3) no .
C25 C34 3.337(18) no .
C26 C29 3.43(3) no .
C29 C32 2.824(19) no .
C30 C33 2.728(15) no .
C30 C68 2.729(19) no .
C31 C34 2.79(3) no .
C40 C43 3.35(4) no .
C44 C47 2.96(3) no .
C52 C55 3.35(2) no .
O1 C36 3.512(19) no 2_666
O1 C50 3.516(14) no 2_777
O1 C51 3.414(11) no 2_777
O2 C35 3.534(19) no 2_666
O4 C20 3.456(17) no 2_766
O4 C52 3.502(16) no 2_766
O5 C24 3.400(18) no 2_776
O5 C60 3.562(14) no 2_776
C4 C35 3.46(2) no 2_666
C5 C5 3.55(3) no 2_666
C5 C6 3.43(2) no 2_666
C6 C5 3.43(2) no 2_666
C18 C70 3.599(17) no 2_776
C20 O4 3.456(17) no 2_766
C24 O5 3.400(18) no 2_776
C24 C45 3.587(19) no 2_776
C25 C46 3.53(3) no 2_776
C35 O2 3.534(19) no 2_666
C35 C4 3.46(2) no 2_666
C36 O1 3.512(19) no 2_666
C45 C24 3.587(19) no 2_776
C46 C25 3.53(3) no 2_776
C50 O1 3.516(14) no 2_777
C51 O1 3.414(11) no 2_777
C52 O4 3.502(16) no 2_766
C60 O5 3.562(14) no 2_776
C70 C18 3.599(17) no 2_776
O1 H2 2.5672 no .
O1 H35A 2.4841 no .
O1 H69A 3.0746 no .
O1 H69B 3.5939 no .
O2 H4 1.9475 no .
O2 H5A 2.6439 no .
O2 H7B 2.4666 no .
O2 H37A 2.5691 no .
O2 H37B 2.5221 no .
O3 H5 1.9403 no .
O3 H9 2.6095 no .
O3 H14A 2.4342 no .
O3 H45A 2.3962 no .
O3 H45B 2.5942 no .
O4 H7B 2.6299 no .
O4 H12 2.4445 no .
O4 H37B 2.8561 no .
O5 H14A 2.5801 no .
O5 H17 2.4948 no .
O5 H45A 2.7491 no .
O6 H20 2.5838 no .
O6 H21B 2.3592 no .
O6 H27 2.6684 no .
O6 H53A 2.4839 no .
O6 H53B 2.5309 no .
O7 H17 2.6986 no .
O7 H21A 2.4685 no .
O7 H24 2.6830 no .
O7 H61A 2.5163 no .
O7 H61B 2.5201 no .
O8 H10 2.0337 no .
O8 H27 2.5842 no .
O8 H28A 2.5348 no .
O9 H1 3.1842 no .
O9 H30 2.5499 no .
O9 H35A 2.3928 no .
O9 H69A 2.7293 no .
O9 H69B 2.6042 no .
O10 H8 2.3520 no .
O10 H28A 2.5416 no .
O10 H33 2.5088 no .
C1 H5A 3.2174 no .
C1 H35A 2.5822 no .
C1 H35B 3.2364 no .
C2 H1 2.3532 no .
C2 H7A 2.6017 no .
C2 H7B 3.2666 no .
C2 H9 3.2995 no .
C3 H4 3.0301 no .
C3 H5A 3.2742 no .
C3 H9 3.3893 no .
C4 H2 3.2935 no .
C4 H4 2.7992 no .
C4 H7A 3.3780 no .
C4 H7B 2.7529 no .
C4 H36A 2.6166 no .
C4 H36B 2.5943 no .
C5 H33 3.3653 no .
C5 H35A 3.2274 no .
C5 H35B 2.5808 no .
C5 H36A 2.7455 no .
C5 H36B 2.6774 no .
C6 H1 3.0924 no .
C6 H2 3.3029 no .
C6 H33 3.3235 no .
C7 H2 2.6331 no .
C7 H4 2.6630 no .
C7 H9 2.6421 no .
C8 H2 3.2549 no .
C8 H4 2.5251 no .
C8 H12 3.2250 no .
C9 H2 3.2449 no .
C9 H7A 2.5791 no .
C9 H7B 3.2508 no .
C9 H44A 2.6465 no .
C9 H44B 2.7354 no .
C10 H5 2.8423 no .
C10 H12 3.2387 no .
C10 H14A 2.6506 no .
C10 H14B 3.2927 no .
C10 H44A 2.6261 no .
C10 H44B 2.6737 no .
C11 H5 3.0824 no .
C11 H9 3.2507 no .
C11 H20 3.3112 no .
C12 H4 2.9763 no .
C12 H14A 3.3092 no .
C12 H14B 2.6785 no .
C12 H20 3.2560 no .
C13 H7A 3.2381 no .
C13 H7B 2.6104 no .
C13 H9 3.2197 no .
C14 H5 2.5774 no .
C14 H12 2.6867 no .
C14 H20 2.6400 no .
C15 H5 2.5250 no .
C15 H12 3.3152 no .
C15 H17 3.2217 no .
C16 H14A 2.5997 no .
C16 H14B 3.2367 no .
C16 H20 3.1558 no .
C17 H5 3.0352 no .
C17 H21A 2.6587 no .
C17 H21B 3.2772 no .
C18 H20 3.1813 no .
C18 H27 3.3212 no .
C19 H17 3.2378 no .
C19 H21A 3.2534 no .
C19 H21B 2.5802 no .
C19 H27 3.3505 no .
C19 H52A 2.4944 no .
C19 H52B 2.6898 no .
C20 H12 3.2792 no .
C20 H14A 3.2816 no .
C20 H14B 2.6660 no .
C20 H52A 2.5898 no .
C20 H52B 2.9523 no .
C21 H17 2.6799 no .
C21 H27 2.5489 no .
C22 H17 3.3067 no .
C22 H24 3.3156 no .
C23 H17 3.4133 no .
C23 H21A 2.6877 no .
C23 H21B 3.2786 no .
C23 H27 3.1614 no .
C23 H60A 2.6806 no .
C23 H60B 2.6061 no .
C24 H28A 3.1761 no .
C24 H28B 2.5018 no .
C24 H30 3.5512 no .
C24 H60A 2.8284 no .
C24 H60B 2.7153 no .
C25 H8 2.4375 no .
C25 H10 3.0544 no .
C25 H27 3.2146 no .
C25 H30 3.5442 no .
C26 H10 2.9023 no .
C26 H24 3.2386 no .
C26 H28A 2.6395 no .
C26 H28B 3.2730 no .
C27 H8 3.0693 no .
C27 H21A 3.1731 no .
C27 H21B 2.5074 no .
C27 H53B 3.5898 no .
C28 H8 2.4992 no .
C28 H10 2.4616 no .
C28 H24 2.5667 no .
C28 H30 2.7404 no .
C29 H8 3.3038 no .
C29 H10 2.5147 no .
C29 H24 3.3619 no .
C29 H33 3.2517 no .
C30 H24 3.4967 no .
C30 H28A 3.2812 no .
C30 H28B 2.6737 no .
C30 H68A 2.7216 no .
C30 H68B 2.5969 no .
C31 H33 3.1811 no .
C31 H35A 2.6571 no .
C31 H35B 3.2703 no .
C31 H68A 2.6436 no .
C31 H68B 2.6258 no .
C32 H5A 3.3862 no .
C32 H30 3.2622 no .
C33 H5A 3.4313 no .
C33 H10 3.0570 no .
C33 H35A 3.3225 no .
C33 H35B 2.6883 no .
C34 H8 3.1095 no .
C34 H28A 2.5884 no .
C34 H28B 3.3048 no .
C34 H30 3.3242 no .
C35 H5A 2.6449 no .
C35 H33 2.6845 no .
C36 H4 2.8390 no .
C36 H5A 2.4681 no .
C36 H38A 2.7520 no .
C36 H38B 2.7261 no .
C37 H4 2.9777 no .
C37 H39A 2.7419 no .
C37 H39B 2.6549 no .
C38 H36A 2.7453 no .
C38 H36B 2.7907 no .
C38 H40A 2.6711 no .
C38 H40B 2.5695 no .
C39 H37A 2.7274 no .
C39 H37B 2.7021 no .
C39 H41A 2.7363 no .
C39 H41B 2.7854 no .
C40 H38A 2.6999 no .
C40 H38B 2.6147 no .
C40 H42A 3.3045 no .
C40 H42B 2.6443 no .
C40 H43B 3.1711 no .
C41 H39A 2.8457 no .
C41 H39B 2.7572 no .
C41 H43A 2.4458 no .
C41 H43B 2.5292 no .
C41 H43C 3.1907 no .
C42 H40A 2.7403 no .
C42 H40B 2.7902 no .
C43 H40B 3.2113 no .
C43 H41A 3.0305 no .
C43 H41B 2.2380 no .
C44 H5 2.8933 no .
C44 H9 2.4028 no .
C44 H46A 3.3581 no .
C44 H46B 2.8328 no .
C44 H47A 3.0852 no .
C44 H47B 2.6503 no .
C45 H5 2.9600 no .
C45 H47A 2.6289 no .
C45 H47B 2.7135 no .
C46 H44A 2.8507 no .
C46 H44B 2.6690 no .
C46 H48A 2.7630 no .
C46 H48B 2.7474 no .
C47 H44A 2.7838 no .
C47 H44B 3.0565 no .
C47 H45A 3.3287 no .
C47 H45B 2.7943 no .
C47 H49A 2.7965 no .
C47 H49B 2.8149 no .
C48 H46A 2.6966 no .
C48 H46B 2.7784 no .
C48 H50A 2.7024 no .
C48 H50B 2.6769 no .
C49 H47A 2.8130 no .
C49 H47B 2.7965 no .
C49 H51A 2.4894 no .
C49 H51B 2.7123 no .
C49 H51C 3.2111 no .
C50 H48A 2.7114 no .
C50 H48B 2.6941 no .
C51 H49A 2.5717 no .
C51 H49B 2.5452 no .
C52 H20 2.4972 no .
C52 H27 3.5160 no .
C52 H54A 2.6963 no .
C52 H54B 3.4206 no .
C52 H55A 3.0980 no .
C53 H27 3.3062 no .
C53 H55A 2.7189 no .
C53 H55B 2.6150 no .
C54 H52A 2.8793 no .
C54 H52B 2.8340 no .
C54 H56A 2.6266 no .
C54 H56B 2.7108 no .
C55 H52B 3.1309 no .
C55 H53A 2.5487 no .
C55 H53B 3.2844 no .
C55 H57A 2.7522 no .
C55 H57B 2.7478 no .
C56 H54A 2.7219 no .
C56 H54B 2.6245 no .
C56 H58A 2.8201 no .
C56 H58B 2.6381 no .
C57 H55A 2.7851 no .
C57 H55B 2.6995 no .
C57 H59A 2.6498 no .
C57 H59B 2.6868 no .
C57 H59C 3.3086 no .
C58 H56A 2.7235 no .
C58 H56B 2.7190 no .
C59 H57A 2.5809 no .
C59 H57B 2.7582 no .
C60 H24 2.5680 no .
C60 H62A 2.7428 no .
C60 H62B 2.6073 no .
C61 H63A 2.8042 no .
C61 H63B 2.8077 no .
C62 H60A 2.7016 no .
C62 H60B 2.6976 no .
C62 H65A 2.6352 no .
C62 H65B 2.7062 no .
C63 H61A 2.8761 no .
C63 H61B 2.7491 no .
C63 H64A 2.6994 no .
C63 H64B 2.6660 no .
C64 H62A 2.6490 no .
C64 H62B 2.6451 no .
C64 H66A 2.7841 no .
C64 H66B 2.7025 no .
C65 H63A 2.6493 no .
C65 H63B 2.7213 no .
C65 H67A 2.7538 no .
C65 H67B 2.7777 no .
C65 H67C 3.3630 no .
C66 H65A 2.7857 no .
C66 H65B 2.7532 no .
C67 H64A 2.7111 no .
C67 H64B 2.7877 no .
C68 H30 2.3798 no .
C68 H70A 2.6104 no .
C68 H70B 2.6749 no .
C69 H71A 2.6793 no .
C69 H71B 2.7343 no .
C70 H68A 2.5894 no .
C70 H68B 2.7219 no .
C70 H72A 2.6232 no .
C70 H72B 2.6140 no .
C71 H69A 2.6959 no .
C71 H69B 2.7555 no .
C71 H73A 2.7665 no .
C71 H73B 2.7842 no .
C72 H70A 2.6135 no .
C72 H70B 2.6696 no .
C72 H74A 2.6815 no .
C72 H74B 2.6995 no .
C73 H71A 2.7982 no .
C73 H71B 2.7897 no .
C73 H75A 2.7337 no .
C73 H75B 2.6888 no .
C73 H75C 3.3207 no .
C74 H72A 2.6858 no .
C74 H72B 2.6671 no .
C75 H73A 2.6710 no .
C75 H73B 2.6892 no .
H1 H2 2.2114 no .
H1 H35A 3.3181 no .
H1 H69A 2.9414 no .
H2 H7A 2.4267 no .
H2 H7B 3.5196 no .
H2 H9 2.7478 no .
H4 H7B 2.3006 no .
H4 H12 3.1891 no .
H4 H36A 3.0800 no .
H4 H37A 3.2511 no .
H4 H37B 2.4171 no .
H5A H33 2.9307 no .
H5A H35A 3.4899 no .
H5A H35B 2.4029 no .
H5A H36A 2.3078 no .
H5A H36B 2.2069 no .
H5 H14A 2.1089 no .
H5 H14B 3.4962 no .
H5 H17 3.2638 no .
H5 H44B 3.1992 no .
H5 H45A 2.3069 no .
H5 H45B 3.2892 no .
H7A H9 2.3958 no .
H7B H9 3.5013 no .
H8 H10 1.5716 no .
H8 H27 3.3323 no .
H8 H28A 1.9107 no .
H8 H28B 3.3185 no .
H9 H44A 2.1321 no .
H9 H44B 2.2618 no .
H10 H28A 1.9119 no .
H10 H28B 3.3485 no .
H10 H33 3.3181 no .
H12 H14A 3.5722 no .
H12 H14B 2.5165 no .
H12 H20 2.7512 no .
H14A H20 3.5160 no .
H14B H20 2.4666 no .
H17 H21A 2.5023 no .
H17 H21B 3.5507 no .
H17 H61B 3.0859 no .
H20 H52A 2.1039 no .
H20 H52B 2.5119 no .
H21A H27 3.4013 no .
H21B H27 2.2885 no .
H24 H28A 3.4152 no .
H24 H28B 2.2976 no .
H24 H30 3.0695 no .
H24 H60A 2.4002 no .
H24 H60B 2.2857 no .
H27 H53A 3.2281 no .
H27 H53B 2.7389 no .
H28A H30 3.5680 no .
H28B H30 2.5284 no .
H30 H68A 2.2812 no .
H30 H68B 2.0483 no .
H33 H35A 3.5582 no .
H33 H35B 2.4944 no .
H36A H37A 2.8795 no .
H36A H37B 2.4090 no .
H36A H38A 3.0273 no .
H36A H38B 2.5465 no .
H36B H37A 2.3743 no .
H36B H37B 2.8789 no .
H36B H38A 2.6236 no .
H36B H38B 3.0563 no .
H37A H38A 2.3812 no .
H37A H38B 2.8769 no .
H37A H39A 2.5822 no .
H37A H39B 2.9381 no .
H37B H38A 2.8769 no .
H37B H38B 2.4017 no .
H37B H39A 3.0317 no .
H37B H39B 2.4618 no .
H38A H39A 2.2962 no .
H38A H39B 2.8247 no .
H38A H40A 2.5265 no .
H38A H40B 2.8880 no .
H38B H39A 2.8246 no .
H38B H39B 2.3656 no .
H38B H40A 2.9152 no .
H38B H40B 2.3269 no .
H39A H40A 2.2788 no .
H39A H40B 2.8118 no .
H39A H41A 2.6504 no .
H39A H41B 3.1790 no .
H39B H40A 2.8140 no .
H39B H40B 2.3639 no .
H39B H41A 2.9530 no .
H39B H41B 2.6057 no .
H40A H41A 2.3188 no .
H40A H41B 2.7903 no .
H40A H42A 3.3524 no .
H40A H42B 2.4982 no .
H40B H41A 2.7904 no .
H40B H41B 2.2706 no .
H40B H42B 2.7292 no .
H40B H43B 2.7488 no .
H41A H42A 2.1504 no .
H41A H42B 2.6207 no .
H41A H43A 3.0127 no .
H41A H43B 3.4271 no .
H41B H42A 2.5847 no .
H41B H42B 2.7638 no .
H41B H43A 2.0241 no .
H41B H43B 2.3687 no .
H41B H43C 3.1953 no .
H42A H43A 2.3086 no .
H42A H43B 2.7861 no .
H42A H43C 2.2535 no .
H42B H43A 2.7860 no .
H42B H43B 2.2503 no .
H42B H43C 2.3120 no .
H44A H45A 2.8150 no .
H44A H45B 2.2567 no .
H44A H46B 3.3089 no .
H44A H47A 2.6981 no .
H44A H47B 2.3733 no .
H44B H45A 2.4015 no .
H44B H45B 2.8194 no .
H44B H46A 3.5972 no .
H44B H46B 2.6207 no .
H44B H47A 3.4549 no .
H44B H47B 2.5493 no .
H45A H46A 2.4240 no .
H45A H46B 2.3338 no .
H45A H47A 3.5500 no .
H45A H47B 3.5505 no .
H45B H46A 2.3302 no .
H45B H46B 2.8771 no .
H45B H47A 2.5595 no .
H45B H47B 3.1559 no .
H46A H47A 2.3384 no .
H46A H47B 2.8029 no .
H46A H48A 2.5374 no .
H46A H48B 2.9507 no .
H46B H47A 2.8022 no .
H46B H47B 2.2712 no .
H46B H48A 3.1009 no .
H46B H48B 2.6085 no .
H47A H48A 2.4012 no .
H47A H48B 2.8893 no .
H47A H49A 3.0698 no .
H47A H49B 2.6419 no .
H47B H48A 2.8892 no .
H47B H48B 2.4148 no .
H47B H49A 2.6047 no .
H47B H49B 3.0724 no .
H48A H49A 2.8789 no .
H48A H49B 2.3878 no .
H48A H50A 3.0154 no .
H48A H50B 2.5128 no .
H48B H49A 2.4024 no .
H48B H49B 2.8789 no .
H48B H50A 2.5218 no .
H48B H50B 2.9488 no .
H49A H50A 2.2709 no .
H49A H50B 2.7865 no .
H49A H51A 2.7086 no .
H49A H51B 2.5288 no .
H49A H51C 3.4996 no .
H49B H50A 2.7862 no .
H49B H50B 2.2918 no .
H49B H51A 2.2567 no .
H49B H51B 3.0138 no .
H49B H51C 3.3625 no .
H50A H51A 2.8214 no .
H50A H51B 2.2529 no .
H50A H51C 2.4184 no .
H50B H51A 2.4286 no .
H50B H51B 2.8190 no .
H50B H51C 2.2449 no .
H52A H53A 2.8822 no .
H52A H53B 2.3792 no .
H52A H54A 2.6116 no .
H52A H55A 3.5667 no .
H52B H53A 2.4158 no .
H52B H53B 2.8834 no .
H52B H54A 2.8559 no .
H52B H55A 2.6045 no .
H52B H55B 3.4485 no .
H53A H54A 2.8717 no .
H53A H54B 2.5486 no .
H53A H55A 2.7801 no .
H53A H55B 2.2852 no .
H53B H54A 2.5587 no .
H53B H54B 2.2635 no .
H53B H55B 3.3603 no .
H54A H55A 2.2711 no .
H54A H55B 2.8074 no .
H54A H56A 2.9633 no .
H54A H56B 2.5843 no .
H54B H55A 2.8080 no .
H54B H55B 2.3509 no .
H54B H56A 2.3883 no .
H54B H56B 2.9456 no .
H55A H56A 2.8375 no .
H55A H56B 2.3123 no .
H55A H57A 3.0938 no .
H55A H57B 2.6139 no .
H55B H56A 2.3836 no .
H55B H56B 2.8377 no .
H55B H57A 2.5268 no .
H55B H57B 2.9539 no .
H56A H57A 2.3730 no .
H56A H57B 2.8622 no .
H56A H58A 3.1386 no .
H56A H58B 2.4526 no .
H56B H57A 2.8622 no .
H56B H57B 2.3765 no .
H56B H58A 2.6426 no .
H56B H58B 2.8504 no .
H57A H58A 2.8402 no .
H57A H58B 2.4334 no .
H57A H59A 2.7876 no .
H57A H59B 2.4293 no .
H57A H59C 3.5036 no .
H57B H58A 2.2863 no .
H57B H58B 2.8404 no .
H57B H59A 2.5771 no .
H57B H59B 3.1205 no .
H58A H59A 2.3186 no .
H58A H59B 2.8042 no .
H58A H59C 2.2740 no .
H58B H59A 2.8048 no .
H58B H59B 2.2892 no .
H58B H59C 2.3027 no .
H60A H61A 2.8144 no .
H60A H61B 2.3134 no .
H60A H62A 3.0725 no .
H60A H62B 2.4333 no .
H60B H61A 2.3164 no .
H60B H61B 2.8144 no .
H60B H62A 2.5726 no .
H60B H62B 2.8505 no .
H61A H62A 2.3029 no .
H61A H62B 2.8420 no .
H61A H63A 3.1981 no .
H61A H63B 2.7328 no .
H61B H62A 2.8440 no .
H61B H62B 2.4190 no .
H61B H63A 2.5920 no .
H61B H63B 2.9989 no .
H62A H63A 2.8257 no .
H62A H63B 2.3306 no .
H62A H65A 2.8740 no .
H62A H65B 2.4958 no .
H62B H63A 2.3340 no .
H62B H63B 2.8255 no .
H62B H65A 2.4150 no .
H62B H65B 2.9786 no .
H63A H64A 2.4694 no .
H63A H64B 2.8727 no .
H63A H65A 2.3567 no .
H63A H65B 2.8222 no .
H63B H64A 3.0363 no .
H63B H64B 2.5109 no .
H63B H65A 2.8220 no .
H63B H65B 2.2983 no .
H64A H65A 2.3494 no .
H64A H65B 2.8520 no .
H64A H66A 2.8306 no .
H64A H66B 2.3771 no .
H64A H67A 2.9736 no .
H64A H67B 2.5802 no .
H64B H65A 2.8518 no .
H64B H65B 2.3773 no .
H64B H66A 2.3064 no .
H64B H66B 2.8302 no .
H64B H67A 2.6351 no .
H64B H67B 3.1347 no .
H65A H66A 3.1172 no .
H65A H66B 2.5523 no .
H65B H66A 2.6037 no .
H65B H66B 2.9371 no .
H66A H67A 2.3076 no .
H66A H67B 2.7965 no .
H66A H67C 2.2586 no .
H66B H67A 2.7975 no .
H66B H67B 2.2864 no .
H66B H67C 2.2790 no .
H68A H69A 2.8640 no .
H68A H69B 2.4291 no .
H68A H70A 2.7655 no .
H68A H70B 2.4133 no .
H68B H69A 2.3302 no .
H68B H69B 2.8646 no .
H68B H70A 2.4864 no .
H68B H70B 3.0633 no .
H69A H70A 2.3986 no .
H69A H70B 2.8632 no .
H69A H71A 2.4854 no .
H69A H71B 3.0050 no .
H69B H70A 2.8624 no .
H69B H70B 2.3501 no .
H69B H71A 3.0130 no .
H69B H71B 2.6092 no .
H70A H71A 2.3606 no .
H70A H71B 2.8324 no .
H70A H72A 2.3879 no .
H70A H72B 2.8408 no .
H70B H71A 2.8325 no .
H70B H71B 2.3162 no .
H70B H72A 2.9417 no .
H70B H72B 2.4385 no .
H71A H72A 2.3345 no .
H71A H72B 2.8313 no .
H71A H73A 3.0713 no .
H71A H73B 2.6454 no .
H71B H72A 2.8314 no .
H71B H72B 2.3421 no .
H71B H73A 2.6172 no .
H71B H73B 3.0865 no .
H72A H73A 2.8222 no .
H72A H73B 2.3208 no .
H72A H74A 2.9542 no .
H72A H74B 2.5060 no .
H72B H73A 2.3372 no .
H72B H73B 2.8220 no .
H72B H74A 2.4666 no .
H72B H74B 2.9528 no .
H73A H74A 2.3223 no .
H73A H74B 2.8117 no .
H73A H75A 3.0063 no .
H73A H75B 2.4877 no .
H73A H75C 3.5424 no .
H73B H74A 2.8117 no .
H73B H74B 2.3068 no .
H73B H75A 2.5564 no .
H73B H75B 2.9646 no .
H73B H75C 3.5789 no .
H74A H75A 2.8327 no .
H74A H75B 2.3585 no .
H74A H75C 2.3023 no .
H74B H75A 2.3211 no .
H74B H75B 2.8337 no .
H74B H75C 2.3387 no .
O1 H36B 2.5779 no 2_666
O1 H38A 3.5938 no 2_666
O1 H50B 2.7734 no 2_777
O1 H51A 3.3560 no 2_777
O1 H51C 2.9292 no 2_777
O1 H61A 3.3222 no 2_776
O2 H35A 2.8863 no 2_666
O2 H35B 3.4127 no 2_666
O2 H64B 3.5703 no 2_776
O3 H56B 3.5387 no 2_766
O3 H60B 3.1296 no 2_776
O4 H12 3.3531 no 2_766
O4 H14B 3.2468 no 2_766
O4 H20 2.5634 no 2_766
O4 H52A 3.1485 no 2_766
O4 H52B 2.9303 no 2_766
O4 H65B 2.9391 no 2_776
O4 H66A 3.5873 no 2_776
O5 H24 2.4610 no 2_776
O5 H28B 3.0807 no 2_776
O5 H30 3.0751 no 2_776
O5 H39B 3.3499 no 2_766
O5 H41B 2.8939 no 2_766
O5 H60A 3.1996 no 2_776
O5 H60B 2.9803 no 2_776
O6 H59B 3.2571 no 2_765
O6 H65A 3.1357 no 2_776
O6 H72A 2.9216 no 2_776
O7 H51A 3.4357 no 1_554
O7 H51B 3.5142 no 1_554
O7 H51C 3.3002 no 1_554
O7 H60A 2.8537 no 2_776
O8 H63A 3.4440 no 2_776
O8 H64A 3.1282 no 2_776
O9 H72B 3.3310 no 2_676
O9 H73A 3.4350 no 2_676
O9 H74A 3.4000 no 2_676
O10 H63A 3.4261 no 2_776
O10 H64A 3.0316 no 2_776
O10 H67B 3.2986 no 1_444
C1 H5A 3.3356 no 2_666
C1 H36B 3.0209 no 2_666
C1 H50B 3.4667 no 2_777
C1 H51C 3.4474 no 2_777
C1 H61A 3.3346 no 2_776
C1 H63B 3.3249 no 2_776
C2 H35B 3.4929 no 2_666
C2 H50B 3.2230 no 2_777
C2 H51C 3.1123 no 2_777
C2 H61A 3.4255 no 2_776
C2 H63B 3.5461 no 2_776
C3 H35B 3.0159 no 2_666
C3 H63B 3.4322 no 2_776
C4 H35A 3.1728 no 2_666
C4 H35B 3.1382 no 2_666
C4 H63B 3.1290 no 2_776
C4 H64B 3.5346 no 2_776
C5 H63B 2.9808 no 2_776
C5 H64B 3.3451 no 2_776
C6 H5A 3.5033 no 2_666
C6 H36B 3.4610 no 2_666
C6 H63B 3.0125 no 2_776
C7 H35B 3.4198 no 2_666
C7 H55A 3.0632 no 2_766
C7 H57B 3.5962 no 2_766
C7 H74A 3.4943 no 1_545
C7 H74B 3.4141 no 1_545
C7 H75C 3.4784 no 1_545
C8 H54A 3.5002 no 2_766
C8 H55A 3.1713 no 2_766
C8 H56B 3.3827 no 2_766
C8 H62A 3.2405 no 2_776
C9 H54A 3.4857 no 2_766
C9 H55A 3.5119 no 2_766
C9 H56B 2.7300 no 2_766
C9 H62A 3.1148 no 2_776
C10 H54A 3.4667 no 2_766
C10 H56B 3.2033 no 2_766
C10 H60B 3.4627 no 2_776
C10 H62A 3.0756 no 2_776
C11 H54A 3.4057 no 2_766
C11 H62A 3.2222 no 2_776
C12 H12 3.2695 no 2_766
C12 H52A 3.3920 no 2_766
C12 H54A 3.4038 no 2_766
C12 H62A 3.3229 no 2_776
C12 H65B 3.1196 no 2_776
C13 H20 3.5534 no 2_766
C13 H52A 3.3820 no 2_766
C13 H52B 3.3043 no 2_766
C13 H54A 3.4700 no 2_766
C13 H62A 3.3244 no 2_776
C13 H65B 2.9164 no 2_776
C14 H37B 3.2910 no 2_766
C14 H39B 2.9260 no 2_766
C14 H66A 3.4117 no 1_545
C15 H37B 3.5086 no 2_766
C15 H39B 3.0028 no 2_766
C15 H62A 3.5895 no 2_776
C15 H62B 3.4003 no 2_776
C16 H24 3.4485 no 2_776
C16 H39B 3.2189 no 2_766
C16 H60A 3.2004 no 2_776
C16 H60B 3.3393 no 2_776
C16 H62B 3.2024 no 2_776
C16 H68B 3.5490 no 2_776
C16 H70A 3.5277 no 2_776
C17 H30 3.5595 no 2_776
C17 H60A 2.8345 no 2_776
C17 H62B 2.9719 no 2_776
C17 H68B 2.7755 no 2_776
C17 H70A 2.8571 no 2_776
C18 H62B 2.9530 no 2_776
C18 H68B 3.4271 no 2_776
C18 H70A 2.6277 no 2_776
C18 H72A 3.5342 no 2_776
C19 H62B 3.1689 no 2_776
C19 H65A 3.1653 no 2_776
C19 H70A 3.1264 no 2_776
C19 H72A 3.0874 no 2_776
C20 H37B 3.5299 no 2_766
C20 H62B 3.3481 no 2_776
C20 H65A 3.3699 no 2_776
C21 H51A 3.1278 no 1_554
C21 H59B 3.4263 no 2_765
C21 H59C 3.5350 no 2_765
C21 H70A 3.0195 no 2_776
C22 H46B 3.5205 no 2_776
C22 H51A 3.5491 no 1_554
C22 H51B 3.5865 no 1_554
C22 H62B 3.2475 no 2_776
C23 H46B 3.2245 no 2_776
C23 H51B 3.5539 no 1_554
C23 H60A 3.2293 no 2_776
C23 H61B 3.3489 no 2_776
C23 H62B 3.3659 no 2_776
C24 H45A 2.9036 no 2_776
C24 H46B 2.9120 no 2_776
C24 H61B 3.0541 no 2_776
C25 H45A 3.1769 no 2_776
C25 H46A 3.4403 no 2_776
C25 H46B 2.9193 no 2_776
C25 H61B 3.4787 no 2_776
C25 H63A 3.1124 no 2_776
C26 H46B 3.1589 no 2_776
C26 H63A 3.0482 no 2_776
C27 H46B 3.4199 no 2_776
C27 H62B 3.5282 no 2_776
C27 H63A 3.4714 no 2_776
C27 H65A 3.5421 no 2_776
C28 H43A 3.0626 no 1_565
C28 H45A 3.0705 no 2_776
C28 H46A 3.5014 no 2_776
C29 H61B 3.5407 no 2_776
C29 H63A 3.0935 no 2_776
C30 H41A 3.4192 no 1_565
C30 H61B 3.1643 no 2_776
C30 H63A 3.5776 no 2_776
C31 H61B 3.5269 no 2_776
C31 H73A 3.3824 no 2_676
C31 H74A 3.4460 no 2_676
C31 H75B 3.5794 no 2_676
C32 H63B 3.3173 no 2_776
C32 H74A 3.1146 no 2_676
C32 H75B 3.1701 no 2_676
C33 H63A 3.2338 no 2_776
C33 H63B 3.2605 no 2_776
C33 H64B 3.5707 no 2_776
C33 H75B 3.0026 no 2_676
C34 H63A 2.9039 no 2_776
C34 H63B 3.5953 no 2_776
C34 H64A 3.4301 no 2_776
C34 H75B 3.4635 no 2_676
C35 H36B 3.4921 no 2_666
C35 H74A 2.9330 no 2_676
C36 H35A 3.2155 no 2_666
C36 H64B 3.2509 no 2_776
C36 H66A 3.5603 no 2_776
C37 H14B 3.4606 no 2_766
C37 H69B 3.5271 no 2_666
C38 H48A 3.5264 no 1_444
C38 H69B 3.4951 no 2_666
C39 H14A 3.4096 no 2_766
C39 H69B 3.4708 no 2_666
C39 H70B 3.5569 no 1_545
C39 H71B 3.2674 no 2_666
C40 H47A 3.1340 no 1_444
C40 H71B 3.3262 no 2_666
C41 H68A 3.5550 no 1_545
C41 H71B 3.4820 no 2_666
C41 H73A 3.5169 no 2_666
C42 H45B 3.3487 no 1_444
C42 H56A 3.1825 no 2_655
C42 H73A 3.5319 no 2_666
C43 H28B 3.2798 no 1_545
C43 H43B 3.1248 no 2_655
C43 H45B 3.1552 no 1_444
C44 H51B 3.4844 no 2_777
C44 H56B 3.3701 no 2_766
C44 H60B 3.1649 no 2_776
C45 H24 3.3369 no 2_776
C45 H28B 3.2073 no 2_776
C45 H42B 3.5121 no 1_666
C45 H43A 3.4047 no 2_766
C45 H43B 3.4998 no 1_666
C46 H28B 3.5663 no 2_776
C46 H51B 3.2889 no 2_777
C47 H40A 3.4399 no 1_666
C47 H51B 3.1355 no 2_777
C47 H58A 3.2358 no 2_766
C48 H49A 3.3790 no 2_777
C49 H49A 3.2242 no 2_777
C49 H59C 3.0119 no 2_766
C50 H1 2.7049 no 2_777
C50 H2 3.0226 no 2_777
C50 H47B 3.3658 no 2_777
C51 H1 2.5985 no 2_777
C51 H2 3.1506 no 2_777
C51 H21A 3.1355 no 1_556
C51 H44B 3.1879 no 2_777
C51 H47B 3.2244 no 2_777
C51 H61A 3.5317 no 1_556
C51 H69A 3.5711 no 2_777
C52 H65A 3.2426 no 2_776
C52 H66B 3.3743 no 2_776
C52 H72A 3.3691 no 2_776
C52 H74B 3.3680 no 2_776
C53 H59B 3.5806 no 2_765
C53 H66B 3.0872 no 2_776
C54 H66B 3.1405 no 2_776
C54 H75A 3.5838 no 1_544
C55 H7A 3.5553 no 2_766
C55 H74B 3.2562 no 2_776
C55 H75A 3.0291 no 1_544
C55 H75A 3.5882 no 2_776
C56 H7A 3.5569 no 2_766
C56 H9 3.3863 no 2_766
C56 H42B 3.4451 no 2_655
C56 H44A 3.4056 no 2_766
C56 H73B 3.4920 no 1_544
C56 H75A 3.0986 no 1_544
C57 H7A 3.4780 no 2_766
C57 H73B 3.1295 no 1_544
C57 H75A 3.3689 no 1_544
C57 H75C 3.4501 no 2_776
C58 H44A 3.4558 no 2_766
C58 H47A 3.4932 no 2_766
C58 H47B 3.4554 no 2_766
C58 H73B 3.0113 no 1_544
C59 H21B 2.9715 no 2_765
C59 H27 3.5993 no 2_765
C59 H49A 3.3435 no 2_766
C59 H49B 3.5011 no 2_766
C59 H53A 3.4522 no 2_765
C59 H71A 3.4393 no 1_544
C59 H73B 3.3309 no 1_544
C60 H17 3.4542 no 2_776
C60 H44B 3.4179 no 2_776
C60 H51C 3.5380 no 1_554
C60 H60A 3.1573 no 2_776
C61 H51C 3.5010 no 1_554
C64 H52A 3.4659 no 2_776
C65 H36A 3.1473 no 2_776
C66 H14B 3.4572 no 1_565
C66 H36A 3.3121 no 2_776
C66 H53B 3.4714 no 2_776
C67 H38B 3.3451 no 2_776
C68 H17 3.2039 no 2_776
C68 H41A 3.5629 no 1_565
C68 H71B 3.5041 no 2_676
C68 H72B 3.4149 no 2_676
C69 H21A 3.3786 no 2_776
C69 H39A 3.4547 no 2_666
C69 H70B 3.2858 no 2_676
C69 H72B 3.4014 no 2_676
C70 H21A 3.4252 no 2_776
C70 H39A 3.5118 no 1_565
C70 H69B 3.4907 no 2_676
C70 H70B 3.1312 no 2_676
C70 H71B 3.5057 no 2_676
C71 H39A 3.3167 no 2_666
C71 H40A 3.5139 no 2_666
C71 H68A 3.4599 no 2_676
C71 H70B 3.3066 no 2_676
C72 H68A 3.5156 no 2_676
C72 H69B 3.5158 no 2_676
C73 H41A 3.5846 no 2_666
C73 H56A 3.5869 no 1_566
C73 H57A 3.5550 no 1_566
C73 H58B 3.3368 no 1_566
C73 H59B 3.5848 no 1_566
C74 H7B 3.0393 no 1_565
C74 H35A 3.5137 no 2_676
C74 H35B 3.5915 no 2_676
C74 H52B 3.4662 no 2_776
C74 H55A 3.3023 no 2_776
C75 H35B 3.5992 no 2_676
C75 H55A 3.3843 no 2_776
C75 H55B 3.2633 no 1_566
C75 H56A 3.3639 no 1_566
C75 H57A 3.5878 no 1_566
C75 H57B 3.4249 no 2_776
H1 C50 2.7049 no 2_777
H1 C51 2.5985 no 2_777
H1 H36B 2.9626 no 2_666
H1 H38A 3.5154 no 2_666
H1 H49B 3.5336 no 2_777
H1 H50A 3.3562 no 2_777
H1 H50B 2.0426 no 2_777
H1 H51A 2.6224 no 2_777
H1 H51B 3.5496 no 2_777
H1 H51C 2.1770 no 2_777
H1 H61A 3.1760 no 2_776
H2 C50 3.0226 no 2_777
H2 C51 3.1506 no 2_777
H2 H50A 2.9906 no 2_777
H2 H50B 2.5307 no 2_777
H2 H51C 2.4553 no 2_777
H2 H61A 3.4541 no 2_776
H4 H14B 3.4273 no 2_766
H4 H20 3.0841 no 2_766
H4 H52B 3.3369 no 2_766
H4 H65B 2.8703 no 2_776
H4 H66A 3.4202 no 2_776
H5A C1 3.3356 no 2_666
H5A C6 3.5033 no 2_666
H5A H63B 3.4004 no 2_776
H5A H64B 3.1002 no 2_776
H5 H24 2.7289 no 2_776
H5 H28B 3.2648 no 2_776
H5 H39B 3.4492 no 2_766
H5 H41B 2.9631 no 2_766
H5 H60A 3.5332 no 2_776
H5 H60B 2.9137 no 2_776
H7A C55 3.5553 no 2_766
H7A C56 3.5569 no 2_766
H7A C57 3.4780 no 2_766
H7A H35B 3.3964 no 2_666
H7A H55A 2.7529 no 2_766
H7A H56B 3.2254 no 2_766
H7A H57B 2.6681 no 2_766
H7A H74A 3.5550 no 1_545
H7A H74B 3.3936 no 1_545
H7A H75C 2.8940 no 1_545
H7B C74 3.0393 no 1_545
H7B H35A 3.4884 no 2_666
H7B H35B 3.2125 no 2_666
H7B H52B 3.1833 no 2_766
H7B H55A 2.8570 no 2_766
H7B H74A 2.6642 no 1_545
H7B H74B 2.5968 no 1_545
H7B H75C 3.1519 no 1_545
H8 H46A 3.5207 no 2_776
H8 H67A 3.4630 no 1_444
H8 H67B 2.9418 no 1_444
H9 C56 3.3863 no 2_766
H9 H51C 3.3582 no 2_777
H9 H56B 2.5098 no 2_766
H9 H57B 3.4304 no 2_766
H9 H58A 3.2825 no 2_766
H9 H62A 3.5868 no 2_776
H10 H63A 3.5883 no 2_776
H10 H64A 3.3049 no 2_776
H10 H67B 2.7870 no 1_444
H12 O4 3.3531 no 2_766
H12 C12 3.2695 no 2_766
H12 H12 2.3649 no 2_766
H12 H20 3.3741 no 2_766
H12 H52A 3.2626 no 2_766
H12 H65B 3.1816 no 2_776
H14A C39 3.4096 no 2_766
H14A H37B 3.4954 no 2_766
H14A H39B 2.4952 no 2_766
H14A H41B 3.3627 no 2_766
H14A H66A 3.5676 no 1_545
H14A H67C 3.5898 no 1_545
H14B O4 3.2468 no 2_766
H14B C37 3.4606 no 2_766
H14B C66 3.4572 no 1_545
H14B H4 3.4273 no 2_766
H14B H37B 2.5468 no 2_766
H14B H39B 2.8819 no 2_766
H14B H66A 2.5719 no 1_545
H14B H66B 3.5931 no 1_545
H14B H67C 3.5964 no 1_545
H17 C60 3.4542 no 2_776
H17 C68 3.2039 no 2_776
H17 H24 3.1058 no 2_776
H17 H30 2.9222 no 2_776
H17 H60A 2.5444 no 2_776
H17 H60B 3.5704 no 2_776
H17 H62B 3.3892 no 2_776
H17 H68A 3.5200 no 2_776
H17 H68B 2.2376 no 2_776
H17 H70A 3.1072 no 2_776
H20 O4 2.5634 no 2_766
H20 C13 3.5534 no 2_766
H20 H4 3.0841 no 2_766
H20 H12 3.3741 no 2_766
H20 H37B 3.2348 no 2_766
H20 H65A 3.4219 no 2_776
H21A C51 3.1355 no 1_554
H21A C69 3.3786 no 2_776
H21A C70 3.4252 no 2_776
H21A H51A 2.3529 no 1_554
H21A H51B 3.2683 no 1_554
H21A H51C 3.3814 no 1_554
H21A H59C 3.5587 no 2_765
H21A H68B 2.9658 no 2_776
H21A H69A 2.8207 no 2_776
H21A H70A 2.7928 no 2_776
H21A H71A 3.4451 no 2_776
H21B C59 2.9715 no 2_765
H21B H51A 3.2187 no 1_554
H21B H59A 3.3105 no 2_765
H21B H59B 2.4426 no 2_765
H21B H59C 2.7442 no 2_765
H21B H70A 3.0509 no 2_776
H21B H71A 3.1594 no 2_776
H21B H72A 3.2801 no 2_776
H24 O5 2.4610 no 2_776
H24 C16 3.4485 no 2_776
H24 C45 3.3369 no 2_776
H24 H5 2.7289 no 2_776
H24 H17 3.1058 no 2_776
H24 H44B 3.4383 no 2_776
H24 H45A 2.5279 no 2_776
H24 H46B 3.2519 no 2_776
H24 H61B 3.0942 no 2_776
H27 C59 3.5993 no 2_765
H27 H59A 3.2763 no 2_765
H27 H59B 3.2452 no 2_765
H27 H65A 3.4100 no 2_776
H28A H43A 2.9507 no 1_565
H28A H45A 3.3657 no 2_776
H28A H46A 3.1503 no 2_776
H28A H67B 3.0767 no 1_444
H28B O5 3.0807 no 2_776
H28B C43 3.2798 no 1_565
H28B C45 3.2073 no 2_776
H28B C46 3.5663 no 2_776
H28B H5 3.2648 no 2_776
H28B H41B 3.0881 no 1_565
H28B H42A 3.5830 no 1_565
H28B H43A 2.3473 no 1_565
H28B H45A 2.3318 no 2_776
H28B H45B 3.5389 no 2_776
H28B H46A 3.3218 no 2_776
H28B H46B 3.4885 no 2_776
H30 O5 3.0751 no 2_776
H30 C17 3.5595 no 2_776
H30 H17 2.9222 no 2_776
H30 H41A 2.9789 no 1_565
H30 H41B 3.3207 no 1_565
H30 H61B 3.1702 no 2_776
H33 H63B 3.5293 no 2_776
H33 H64B 3.2238 no 2_776
H33 H75B 3.1348 no 2_676
H33 H75C 3.4438 no 2_676
H35A O2 2.8863 no 2_666
H35A C4 3.1728 no 2_666
H35A C36 3.2155 no 2_666
H35A C74 3.5137 no 2_676
H35A H7B 3.4884 no 2_666
H35A H36B 2.7689 no 2_666
H35A H37A 3.1803 no 2_666
H35A H74A 2.5387 no 2_676
H35B O2 3.4127 no 2_666
H35B C2 3.4929 no 2_666
H35B C3 3.0159 no 2_666
H35B C4 3.1382 no 2_666
H35B C7 3.4198 no 2_666
H35B C74 3.5915 no 2_676
H35B C75 3.5992 no 2_676
H35B H7A 3.3964 no 2_666
H35B H7B 3.2125 no 2_666
H35B H74A 2.7909 no 2_676
H35B H75B 3.5275 no 2_676
H35B H75C 3.1683 no 2_676
H36A C65 3.1473 no 2_776
H36A C66 3.3121 no 2_776
H36A H64B 2.3412 no 2_776
H36A H66A 2.8788 no 2_776
H36A H67A 3.0198 no 2_776
H36B O1 2.5779 no 2_666
H36B C1 3.0209 no 2_666
H36B C6 3.4610 no 2_666
H36B C35 3.4921 no 2_666
H36B H1 2.9626 no 2_666
H36B H35A 2.7689 no 2_666
H37A H35A 3.1803 no 2_666
H37A H69B 2.7649 no 2_666
H37A H72B 2.7282 no 1_545
H37A H74A 3.5721 no 1_545
H37B C14 3.2910 no 2_766
H37B C15 3.5086 no 2_766
H37B C20 3.5299 no 2_766
H37B H14A 3.4954 no 2_766
H37B H14B 2.5468 no 2_766
H37B H20 3.2348 no 2_766
H37B H66A 3.0682 no 2_776
H38A O1 3.5938 no 2_666
H38A H1 3.5154 no 2_666
H38A H48A 2.9482 no 1_444
H38A H49B 3.1131 no 1_444
H38A H50B 3.3550 no 1_444
H38A H69A 3.3013 no 2_666
H38A H69B 3.1025 no 2_666
H38B C67 3.3451 no 2_776
H38B H48A 3.1648 no 1_444
H38B H66A 3.2940 no 2_776
H38B H67A 2.6769 no 2_776
H38B H67C 3.2962 no 2_776
H39A C69 3.4547 no 2_666
H39A C70 3.5118 no 1_545
H39A C71 3.3167 no 2_666
H39A H68A 3.3164 no 1_545
H39A H69B 2.6704 no 2_666
H39A H70A 3.5493 no 1_545
H39A H70B 2.6371 no 1_545
H39A H71A 3.4897 no 2_666
H39A H71B 2.4654 no 2_666
H39B O5 3.3499 no 2_766
H39B C14 2.9260 no 2_766
H39B C15 3.0028 no 2_766
H39B C16 3.2189 no 2_766
H39B H5 3.4492 no 2_766
H39B H14A 2.4952 no 2_766
H39B H14B 2.8819 no 2_766
H40A C47 3.4399 no 1_444
H40A C71 3.5139 no 2_666
H40A H47A 2.5171 no 1_444
H40A H49B 3.2222 no 1_444
H40A H58B 3.3080 no 2_655
H40A H71A 3.1354 no 2_666
H40A H71B 2.9475 no 2_666
H40B H45B 3.1727 no 1_444
H40B H46A 3.2931 no 1_444
H40B H47A 2.8367 no 1_444
H41A C30 3.4192 no 1_545
H41A C68 3.5629 no 1_545
H41A C73 3.5846 no 2_666
H41A H30 2.9789 no 1_545
H41A H68A 2.6270 no 1_545
H41A H71B 2.7726 no 2_666
H41A H73A 2.7340 no 2_666
H41B O5 2.8939 no 2_766
H41B H5 2.9631 no 2_766
H41B H14A 3.3627 no 2_766
H41B H28B 3.0881 no 1_545
H41B H30 3.3207 no 1_545
H41B H45A 3.5261 no 2_766
H42A H28B 3.5830 no 1_545
H42A H54B 3.5581 no 2_655
H42A H56A 2.6772 no 2_655
H42A H58B 3.5637 no 2_655
H42A H73A 2.8927 no 2_666
H42A H73B 3.4967 no 2_666
H42A H75B 3.4567 no 2_666
H42B C45 3.5121 no 1_444
H42B C56 3.4451 no 2_655
H42B H44A 3.0439 no 1_444
H42B H45B 2.7371 no 1_444
H42B H47A 2.9045 no 1_444
H42B H56A 2.7903 no 2_655
H42B H56B 3.2250 no 2_655
H42B H58B 2.8862 no 2_655
H43A C28 3.0626 no 1_545
H43A C45 3.4047 no 2_766
H43A H28A 2.9507 no 1_545
H43A H28B 2.3473 no 1_545
H43A H43B 3.2635 no 2_655
H43A H45A 2.8882 no 2_766
H43A H45B 3.0352 no 2_766
H43B C43 3.1248 no 2_655
H43B C45 3.4998 no 1_444
H43B H43A 3.2635 no 2_655
H43B H43B 2.3267 no 2_655
H43B H43C 3.3924 no 2_655
H43B H45B 2.5199 no 1_444
H43B H45B 3.3815 no 2_766
H43C H43B 3.3924 no 2_655
H43C H45B 3.2456 no 1_444
H43C H67C 2.7664 no 1_434
H44A C56 3.4056 no 2_766
H44A C58 3.4558 no 2_766
H44A H42B 3.0439 no 1_666
H44A H56B 2.5301 no 2_766
H44A H58A 2.7272 no 2_766
H44A H58B 3.4667 no 2_766
H44B C51 3.1879 no 2_777
H44B C60 3.4179 no 2_776
H44B H24 3.4383 no 2_776
H44B H51B 2.6627 no 2_777
H44B H51C 2.8514 no 2_777
H44B H60B 2.5126 no 2_776
H45A C24 2.9036 no 2_776
H45A C25 3.1769 no 2_776
H45A C28 3.0705 no 2_776
H45A H24 2.5279 no 2_776
H45A H28A 3.3657 no 2_776
H45A H28B 2.3318 no 2_776
H45A H41B 3.5261 no 2_766
H45A H43A 2.8882 no 2_766
H45A H60B 3.3491 no 2_776
H45B C42 3.3487 no 1_666
H45B C43 3.1552 no 1_666
H45B H28B 3.5389 no 2_776
H45B H40B 3.1727 no 1_666
H45B H42B 2.7371 no 1_666
H45B H43A 3.0352 no 2_766
H45B H43B 2.5199 no 1_666
H45B H43B 3.3815 no 2_766
H45B H43C 3.2456 no 1_666
H46A C25 3.4403 no 2_776
H46A C28 3.5014 no 2_776
H46A H8 3.5207 no 2_776
H46A H28A 3.1503 no 2_776
H46A H28B 3.3218 no 2_776
H46A H40B 3.2931 no 1_666
H46A H67A 3.5486 no 2_887
H46B C22 3.5205 no 2_776
H46B C23 3.2245 no 2_776
H46B C24 2.9120 no 2_776
H46B C25 2.9193 no 2_776
H46B C26 3.1589 no 2_776
H46B C27 3.4199 no 2_776
H46B H24 3.2519 no 2_776
H46B H28B 3.4885 no 2_776
H46B H51B 2.7019 no 2_777
H47A C40 3.1340 no 1_666
H47A C58 3.4932 no 2_766
H47A H40A 2.5171 no 1_666
H47A H40B 2.8367 no 1_666
H47A H42B 2.9045 no 1_666
H47A H58A 2.9688 no 2_766
H47A H58B 3.1025 no 2_766
H47B C50 3.3658 no 2_777
H47B C51 3.2244 no 2_777
H47B C58 3.4554 no 2_766
H47B H49A 3.3299 no 2_777
H47B H50A 2.7768 no 2_777
H47B H51B 2.4504 no 2_777
H47B H51C 3.5926 no 2_777
H47B H58A 2.6001 no 2_766
H47B H58B 3.5198 no 2_766
H48A C38 3.5264 no 1_666
H48A H38A 2.9482 no 1_666
H48A H38B 3.1648 no 1_666
H48B H49A 2.8474 no 2_777
H48B H51B 3.1534 no 2_777
H48B H59A 3.1885 no 1_566
H48B H59C 3.3392 no 1_566
H49A C48 3.3790 no 2_777
H49A C49 3.2242 no 2_777
H49A C59 3.3435 no 2_766
H49A H47B 3.3299 no 2_777
H49A H48B 2.8474 no 2_777
H49A H49A 2.5530 no 2_777
H49A H50A 3.0880 no 2_777
H49A H58A 3.2828 no 2_766
H49A H59A 3.5987 no 2_766
H49A H59C 2.5017 no 2_766
H49B C59 3.5011 no 2_766
H49B H1 3.5336 no 2_777
H49B H38A 3.1131 no 1_666
H49B H40A 3.2222 no 1_666
H49B H58A 3.5929 no 2_766
H49B H58B 3.5174 no 2_766
H49B H59C 2.6112 no 2_766
H49B H69A 3.3491 no 2_777
H49B H71A 3.3901 no 2_777
H50A H1 3.3562 no 2_777
H50A H2 2.9906 no 2_777
H50A H47B 2.7768 no 2_777
H50A H49A 3.0880 no 2_777
H50A H58A 2.9198 no 1_566
H50A H59A 3.4671 no 1_566
H50B O1 2.7734 no 2_777
H50B C1 3.4667 no 2_777
H50B C2 3.2230 no 2_777
H50B H1 2.0426 no 2_777
H50B H2 2.5307 no 2_777
H50B H38A 3.3550 no 1_666
H51A O1 3.3560 no 2_777
H51A O7 3.4357 no 1_556
H51A C21 3.1278 no 1_556
H51A C22 3.5491 no 1_556
H51A H1 2.6224 no 2_777
H51A H21A 2.3529 no 1_556
H51A H21B 3.2187 no 1_556
H51A H59C 3.1497 no 2_766
H51A H69A 2.7287 no 2_777
H51B O7 3.5142 no 1_556
H51B C22 3.5865 no 1_556
H51B C23 3.5539 no 1_556
H51B C44 3.4844 no 2_777
H51B C46 3.2889 no 2_777
H51B C47 3.1355 no 2_777
H51B H1 3.5496 no 2_777
H51B H21A 3.2683 no 1_556
H51B H44B 2.6627 no 2_777
H51B H46B 2.7019 no 2_777
H51B H47B 2.4504 no 2_777
H51B H48B 3.1534 no 2_777
H51B H59C 3.5114 no 2_766
H51C O1 2.9292 no 2_777
H51C O7 3.3002 no 1_556
H51C C1 3.4474 no 2_777
H51C C2 3.1123 no 2_777
H51C C60 3.5380 no 1_556
H51C C61 3.5010 no 1_556
H51C H1 2.1770 no 2_777
H51C H2 2.4553 no 2_777
H51C H9 3.3582 no 2_777
H51C H21A 3.3814 no 1_556
H51C H44B 2.8514 no 2_777
H51C H47B 3.5926 no 2_777
H51C H60B 3.2847 no 1_556
H51C H61A 2.6821 no 1_556
H52A O4 3.1485 no 2_766
H52A C12 3.3920 no 2_766
H52A C13 3.3820 no 2_766
H52A C64 3.4659 no 2_776
H52A H12 3.2626 no 2_766
H52A H65A 2.6555 no 2_776
H52A H65B 3.5204 no 2_776
H52A H66B 2.7740 no 2_776
H52B O4 2.9303 no 2_766
H52B C13 3.3043 no 2_766
H52B C74 3.4662 no 2_776
H52B H4 3.3369 no 2_766
H52B H7B 3.1833 no 2_766
H52B H72A 2.8715 no 2_776
H52B H74B 2.5306 no 2_776
H53A C59 3.4522 no 2_765
H53A H57A 2.9292 no 2_765
H53A H59A 3.3570 no 2_765
H53A H59B 2.7273 no 2_765
H53A H74B 3.3618 no 2_776
H53B C66 3.4714 no 2_776
H53B H64A 3.5629 no 2_776
H53B H65A 3.2028 no 2_776
H53B H66B 2.5909 no 2_776
H54A C8 3.5002 no 2_766
H54A C9 3.4857 no 2_766
H54A C10 3.4667 no 2_766
H54A C11 3.4057 no 2_766
H54A C12 3.4038 no 2_766
H54A C13 3.4700 no 2_766
H54A H66B 2.7334 no 2_776
H54A H67C 3.5761 no 2_776
H54B H42A 3.5581 no 2_655
H54B H66B 3.1197 no 2_776
H54B H67B 3.5830 no 2_776
H54B H67C 3.5533 no 2_776
H54B H75A 3.2067 no 1_544
H54B H75B 3.3579 no 1_544
H55A C7 3.0632 no 2_766
H55A C8 3.1713 no 2_766
H55A C9 3.5119 no 2_766
H55A C74 3.3023 no 2_776
H55A C75 3.3843 no 2_776
H55A H7A 2.7529 no 2_766
H55A H7B 2.8570 no 2_766
H55A H74B 2.4841 no 2_776
H55A H75A 3.2375 no 2_776
H55A H75C 3.0941 no 2_776
H55B C75 3.2633 no 1_544
H55B H55B 3.2754 no 2_765
H55B H57A 2.8611 no 2_765
H55B H74B 3.1731 no 2_776
H55B H75A 2.3483 no 1_544
H55B H75A 3.0407 no 2_776
H55B H75B 3.5588 no 1_544
H55B H75C 3.5761 no 1_544
H55B H75C 3.5822 no 2_776
H56A C42 3.1825 no 2_655
H56A C73 3.5869 no 1_544
H56A C75 3.3639 no 1_544
H56A H42A 2.6772 no 2_655
H56A H42B 2.7903 no 2_655
H56A H73A 3.5036 no 1_544
H56A H73B 2.8957 no 1_544
H56A H75A 2.6707 no 1_544
H56A H75B 3.2739 no 1_544
H56B O3 3.5387 no 2_766
H56B C8 3.3827 no 2_766
H56B C9 2.7300 no 2_766
H56B C10 3.2033 no 2_766
H56B C44 3.3701 no 2_766
H56B H7A 3.2254 no 2_766
H56B H9 2.5098 no 2_766
H56B H42B 3.2250 no 2_655
H56B H44A 2.5301 no 2_766
H57A C73 3.5550 no 1_544
H57A C75 3.5878 no 1_544
H57A H53A 2.9292 no 2_765
H57A H55B 2.8611 no 2_765
H57A H73B 2.6672 no 1_544
H57A H74B 3.5676 no 1_544
H57A H75A 2.7369 no 1_544
H57A H75A 3.3335 no 2_776
H57A H75C 3.4100 no 2_776
H57B C7 3.5962 no 2_766
H57B C75 3.4249 no 2_776
H57B H7A 2.6681 no 2_766
H57B H9 3.4304 no 2_766
H57B H75A 3.3334 no 2_776
H57B H75C 2.6681 no 2_776
H58A C47 3.2358 no 2_766
H58A H9 3.2825 no 2_766
H58A H44A 2.7272 no 2_766
H58A H47A 2.9688 no 2_766
H58A H47B 2.6001 no 2_766
H58A H49A 3.2828 no 2_766
H58A H49B 3.5929 no 2_766
H58A H50A 2.9198 no 1_544
H58B C73 3.3368 no 1_544
H58B H40A 3.3080 no 2_655
H58B H42A 3.5637 no 2_655
H58B H42B 2.8862 no 2_655
H58B H44A 3.4667 no 2_766
H58B H47A 3.1025 no 2_766
H58B H47B 3.5198 no 2_766
H58B H49B 3.5174 no 2_766
H58B H71A 3.0712 no 1_544
H58B H73A 3.5168 no 1_544
H58B H73B 2.4273 no 1_544
H59A H21B 3.3105 no 2_765
H59A H27 3.2763 no 2_765
H59A H48B 3.1885 no 1_544
H59A H49A 3.5987 no 2_766
H59A H50A 3.4671 no 1_544
H59A H53A 3.3570 no 2_765
H59B O6 3.2571 no 2_765
H59B C21 3.4263 no 2_765
H59B C53 3.5806 no 2_765
H59B C73 3.5848 no 1_544
H59B H21B 2.4426 no 2_765
H59B H27 3.2452 no 2_765
H59B H53A 2.7273 no 2_765
H59B H71A 3.0418 no 1_544
H59B H72A 3.2882 no 1_544
H59B H73B 2.7663 no 1_544
H59C C21 3.5350 no 2_765
H59C C49 3.0119 no 2_766
H59C H21A 3.5587 no 2_765
H59C H21B 2.7442 no 2_765
H59C H48B 3.3392 no 1_544
H59C H49A 2.5017 no 2_766
H59C H49B 2.6112 no 2_766
H59C H51A 3.1497 no 2_766
H59C H51B 3.5114 no 2_766
H59C H71A 3.1585 no 1_544
H60A O5 3.1996 no 2_776
H60A O7 2.8537 no 2_776
H60A C16 3.2004 no 2_776
H60A C17 2.8345 no 2_776
H60A C23 3.2293 no 2_776
H60A C60 3.1573 no 2_776
H60A H5 3.5332 no 2_776
H60A H17 2.5444 no 2_776
H60A H60A 2.6649 no 2_776
H60A H61B 3.2433 no 2_776
H60B O3 3.1296 no 2_776
H60B O5 2.9803 no 2_776
H60B C10 3.4627 no 2_776
H60B C16 3.3393 no 2_776
H60B C44 3.1649 no 2_776
H60B H5 2.9137 no 2_776
H60B H17 3.5704 no 2_776
H60B H44B 2.5126 no 2_776
H60B H45A 3.3491 no 2_776
H60B H51C 3.2847 no 1_554
H61A O1 3.3222 no 2_776
H61A C1 3.3346 no 2_776
H61A C2 3.4255 no 2_776
H61A C51 3.5317 no 1_554
H61A H1 3.1760 no 2_776
H61A H2 3.4541 no 2_776
H61A H51C 2.6821 no 1_554
H61B C23 3.3489 no 2_776
H61B C24 3.0541 no 2_776
H61B C25 3.4787 no 2_776
H61B C29 3.5407 no 2_776
H61B C30 3.1643 no 2_776
H61B C31 3.5269 no 2_776
H61B H24 3.0942 no 2_776
H61B H30 3.1702 no 2_776
H61B H60A 3.2433 no 2_776
H61B H68B 3.4130 no 2_776
H62A C8 3.2405 no 2_776
H62A C9 3.1148 no 2_776
H62A C10 3.0756 no 2_776
H62A C11 3.2222 no 2_776
H62A C12 3.3229 no 2_776
H62A C13 3.3244 no 2_776
H62A C15 3.5895 no 2_776
H62A H9 3.5868 no 2_776
H62B C15 3.4003 no 2_776
H62B C16 3.2024 no 2_776
H62B C17 2.9719 no 2_776
H62B C18 2.9530 no 2_776
H62B C19 3.1689 no 2_776
H62B C20 3.3481 no 2_776
H62B C22 3.2475 no 2_776
H62B C23 3.3659 no 2_776
H62B C27 3.5282 no 2_776
H62B H17 3.3892 no 2_776
H63A O8 3.4440 no 2_776
H63A O10 3.4261 no 2_776
H63A C25 3.1124 no 2_776
H63A C26 3.0482 no 2_776
H63A C27 3.4714 no 2_776
H63A C29 3.0935 no 2_776
H63A C30 3.5776 no 2_776
H63A C33 3.2338 no 2_776
H63A C34 2.9039 no 2_776
H63A H10 3.5883 no 2_776
H63B C1 3.3249 no 2_776
H63B C2 3.5461 no 2_776
H63B C3 3.4322 no 2_776
H63B C4 3.1290 no 2_776
H63B C5 2.9808 no 2_776
H63B C6 3.0125 no 2_776
H63B C32 3.3173 no 2_776
H63B C33 3.2605 no 2_776
H63B C34 3.5953 no 2_776
H63B H5A 3.4004 no 2_776
H63B H33 3.5293 no 2_776
H64A O8 3.1282 no 2_776
H64A O10 3.0316 no 2_776
H64A C34 3.4301 no 2_776
H64A H10 3.3049 no 2_776
H64A H53B 3.5629 no 2_776
H64B O2 3.5703 no 2_776
H64B C4 3.5346 no 2_776
H64B C5 3.3451 no 2_776
H64B C33 3.5707 no 2_776
H64B C36 3.2509 no 2_776
H64B H5A 3.1002 no 2_776
H64B H33 3.2238 no 2_776
H64B H36A 2.3412 no 2_776
H65A O6 3.1357 no 2_776
H65A C19 3.1653 no 2_776
H65A C20 3.3699 no 2_776
H65A C27 3.5421 no 2_776
H65A C52 3.2426 no 2_776
H65A H20 3.4219 no 2_776
H65A H27 3.4100 no 2_776
H65A H52A 2.6555 no 2_776
H65A H53B 3.2028 no 2_776
H65B O4 2.9391 no 2_776
H65B C12 3.1196 no 2_776
H65B C13 2.9164 no 2_776
H65B H4 2.8703 no 2_776
H65B H12 3.1816 no 2_776
H65B H52A 3.5204 no 2_776
H66A O4 3.5873 no 2_776
H66A C14 3.4117 no 1_565
H66A C36 3.5603 no 2_776
H66A H4 3.4202 no 2_776
H66A H14A 3.5676 no 1_565
H66A H14B 2.5719 no 1_565
H66A H36A 2.8788 no 2_776
H66A H37B 3.0682 no 2_776
H66A H38B 3.2940 no 2_776
H66B C52 3.3743 no 2_776
H66B C53 3.0872 no 2_776
H66B C54 3.1405 no 2_776
H66B H14B 3.5931 no 1_565
H66B H52A 2.7740 no 2_776
H66B H53B 2.5909 no 2_776
H66B H54A 2.7334 no 2_776
H66B H54B 3.1197 no 2_776
H67A H8 3.4630 no 1_666
H67A H36A 3.0198 no 2_776
H67A H38B 2.6769 no 2_776
H67A H46A 3.5486 no 2_887
H67B O10 3.2986 no 1_666
H67B H8 2.9418 no 1_666
H67B H10 2.7870 no 1_666
H67B H28A 3.0767 no 1_666
H67B H54B 3.5830 no 2_776
H67C H14A 3.5898 no 1_565
H67C H14B 3.5964 no 1_565
H67C H38B 3.2962 no 2_776
H67C H43C 2.7664 no 1_676
H67C H54A 3.5761 no 2_776
H67C H54B 3.5533 no 2_776
H68A C41 3.5550 no 1_565
H68A C71 3.4599 no 2_676
H68A C72 3.5156 no 2_676
H68A H17 3.5200 no 2_776
H68A H39A 3.3164 no 1_565
H68A H41A 2.6270 no 1_565
H68A H71B 2.6947 no 2_676
H68A H72B 3.0846 no 2_676
H68A H73A 2.9803 no 2_676
H68B C16 3.5490 no 2_776
H68B C17 2.7755 no 2_776
H68B C18 3.4271 no 2_776
H68B H17 2.2376 no 2_776
H68B H21A 2.9658 no 2_776
H68B H61B 3.4130 no 2_776
H69A C51 3.5711 no 2_777
H69A H21A 2.8207 no 2_776
H69A H38A 3.3013 no 2_666
H69A H49B 3.3491 no 2_777
H69A H51A 2.7287 no 2_777
H69B C37 3.5271 no 2_666
H69B C38 3.4951 no 2_666
H69B C39 3.4708 no 2_666
H69B C70 3.4907 no 2_676
H69B C72 3.5158 no 2_676
H69B H37A 2.7649 no 2_666
H69B H38A 3.1025 no 2_666
H69B H39A 2.6704 no 2_666
H69B H70B 2.6333 no 2_676
H69B H71B 3.3610 no 2_676
H69B H72B 2.6641 no 2_676
H70A C16 3.5277 no 2_776
H70A C17 2.8571 no 2_776
H70A C18 2.6277 no 2_776
H70A C19 3.1264 no 2_776
H70A C21 3.0195 no 2_776
H70A H17 3.1072 no 2_776
H70A H21A 2.7928 no 2_776
H70A H21B 3.0509 no 2_776
H70A H39A 3.5493 no 1_565
H70B C39 3.5569 no 1_565
H70B C69 3.2858 no 2_676
H70B C70 3.1312 no 2_676
H70B C71 3.3066 no 2_676
H70B H39A 2.6371 no 1_565
H70B H69B 2.6333 no 2_676
H70B H70B 2.6004 no 2_676
H70B H71B 2.6543 no 2_676
H71A C59 3.4393 no 1_566
H71A H21A 3.4451 no 2_776
H71A H21B 3.1594 no 2_776
H71A H39A 3.4897 no 2_666
H71A H40A 3.1354 no 2_666
H71A H49B 3.3901 no 2_777
H71A H58B 3.0712 no 1_566
H71A H59B 3.0418 no 1_566
H71A H59C 3.1585 no 1_566
H71B C39 3.2674 no 2_666
H71B C40 3.3262 no 2_666
H71B C41 3.4820 no 2_666
H71B C68 3.5041 no 2_676
H71B C70 3.5057 no 2_676
H71B H39A 2.4654 no 2_666
H71B H40A 2.9475 no 2_666
H71B H41A 2.7726 no 2_666
H71B H68A 2.6947 no 2_676
H71B H69B 3.3610 no 2_676
H71B H70B 2.6543 no 2_676
H72A O6 2.9216 no 2_776
H72A C18 3.5342 no 2_776
H72A C19 3.0874 no 2_776
H72A C52 3.3691 no 2_776
H72A H21B 3.2801 no 2_776
H72A H52B 2.8715 no 2_776
H72A H59B 3.2882 no 1_566
H72B O9 3.3310 no 2_676
H72B C68 3.4149 no 2_676
H72B C69 3.4014 no 2_676
H72B H37A 2.7282 no 1_565
H72B H68A 3.0846 no 2_676
H72B H69B 2.6641 no 2_676
H73A O9 3.4350 no 2_676
H73A C31 3.3824 no 2_676
H73A C41 3.5169 no 2_666
H73A C42 3.5319 no 2_666
H73A H41A 2.7340 no 2_666
H73A H42A 2.8927 no 2_666
H73A H56A 3.5036 no 1_566
H73A H58B 3.5168 no 1_566
H73A H68A 2.9803 no 2_676
H73B C56 3.4920 no 1_566
H73B C57 3.1295 no 1_566
H73B C58 3.0113 no 1_566
H73B C59 3.3309 no 1_566
H73B H42A 3.4967 no 2_666
H73B H56A 2.8957 no 1_566
H73B H57A 2.6672 no 1_566
H73B H58B 2.4273 no 1_566
H73B H59B 2.7663 no 1_566
H74A O9 3.4000 no 2_676
H74A C7 3.4943 no 1_565
H74A C31 3.4460 no 2_676
H74A C32 3.1146 no 2_676
H74A C35 2.9330 no 2_676
H74A H7A 3.5550 no 1_565
H74A H7B 2.6642 no 1_565
H74A H35A 2.5387 no 2_676
H74A H35B 2.7909 no 2_676
H74A H37A 3.5721 no 1_565
H74B C7 3.4141 no 1_565
H74B C52 3.3680 no 2_776
H74B C55 3.2562 no 2_776
H74B H7A 3.3936 no 1_565
H74B H7B 2.5968 no 1_565
H74B H52B 2.5306 no 2_776
H74B H53A 3.3618 no 2_776
H74B H55A 2.4841 no 2_776
H74B H55B 3.1731 no 2_776
H74B H57A 3.5676 no 1_566
H75A C54 3.5838 no 1_566
H75A C55 3.0291 no 1_566
H75A C55 3.5882 no 2_776
H75A C56 3.0986 no 1_566
H75A C57 3.3689 no 1_566
H75A H54B 3.2067 no 1_566
H75A H55A 3.2375 no 2_776
H75A H55B 2.3483 no 1_566
H75A H55B 3.0407 no 2_776
H75A H56A 2.6707 no 1_566
H75A H57A 2.7369 no 1_566
H75A H57A 3.3335 no 2_776
H75A H57B 3.3334 no 2_776
H75B C31 3.5794 no 2_676
H75B C32 3.1701 no 2_676
H75B C33 3.0026 no 2_676
H75B C34 3.4635 no 2_676
H75B H33 3.1348 no 2_676
H75B H35B 3.5275 no 2_676
H75B H42A 3.4567 no 2_666
H75B H54B 3.3579 no 1_566
H75B H55B 3.5588 no 1_566
H75B H56A 3.2739 no 1_566
H75C C7 3.4784 no 1_565
H75C C57 3.4501 no 2_776
H75C H7A 2.8940 no 1_565
H75C H7B 3.1519 no 1_565
H75C H33 3.4438 no 2_676
H75C H35B 3.1683 no 2_676
H75C H55A 3.0941 no 2_776
H75C H55B 3.5761 no 1_566
H75C H55B 3.5822 no 2_776
H75C H57A 3.4100 no 2_776
H75C H57B 2.6681 no 2_776

loop_
_geom_hbond_atom_site_label_D
_geom_hbond_atom_site_label_H
_geom_hbond_atom_site_label_A
_geom_hbond_distance_DA
_geom_hbond_distance_DH
_geom_hbond_distance_HA
_geom_hbond_angle_DHA
_geom_hbond_publ_flag
O4 H4 O2 2.784(13) 0.840 1.948 174.1 no
O5 H5 O3 2.755(12) 0.840 1.940 163.2 no
O8 H8 O10 2.659(14) 0.840 2.352 102.2 no
O10 H10 O8 2.659(14) 0.840 2.034 130.7 no

loop_
_geom_torsion_atom_site_label_1
_geom_torsion_atom_site_label_2
_geom_torsion_atom_site_label_3
_geom_torsion_atom_site_label_4
_geom_torsion
_geom_torsion_publ_flag
C4 O2 C36 C37 -178.4(10) no
C36 O2 C4 C3 177.2(11) no
C36 O2 C4 C5 2.4(19) no
C10 O3 C44 C45 176.4(8) no
C44 O3 C10 C9 0.1(15) no
C44 O3 C10 C11 -179.1(9) no
C19 O6 C52 C53 164.3(10) no
C52 O6 C19 C18 -177.6(11) no
C52 O6 C19 C20 1.2(19) no
C23 O7 C60 C61 -174.3(9) no
C60 O7 C23 C22 173.6(9) no
C60 O7 C23 C24 -2.4(16) no
C31 O9 C68 C69 -178.6(8) no
C68 O9 C31 C30 7.4(15) no
C68 O9 C31 C32 -173.5(8) no
O1 C1 C2 C3 -179.4(11) no
O1 C1 C6 C5 -177.2(12) no
O1 C1 C6 C35 -3(3) no
C2 C1 C6 C5 6(3) no
C2 C1 C6 C35 179.7(13) no
C6 C1 C2 C3 -2(3) no
C1 C2 C3 C4 0(2) no
C1 C2 C3 C7 179.6(12) no
C2 C3 C4 O2 -176.6(12) no
C2 C3 C4 C5 -2(2) no
C2 C3 C7 C8 -87.0(15) no
C4 C3 C7 C8 92.6(13) no
C7 C3 C4 O2 3.9(19) no
C7 C3 C4 C5 178.9(12) no
O2 C4 C5 C6 179.3(12) no
C3 C4 C5 C6 5(2) no
C4 C5 C6 C1 -7(3) no
C4 C5 C6 C35 179.1(13) no
C1 C6 C35 C32 91.8(16) no
C5 C6 C35 C32 -94.3(14) no
C3 C7 C8 C9 94.2(11) no
C3 C7 C8 C13 -90.2(13) no
C7 C8 C9 C10 176.5(10) no
C7 C8 C13 O4 1(2) no
C7 C8 C13 C12 -174.2(10) no
C9 C8 C13 O4 176.2(11) no
C9 C8 C13 C12 1.4(19) no
C13 C8 C9 C10 0.8(19) no
C8 C9 C10 O3 177.7(11) no
C8 C9 C10 C11 -3.0(18) no
O3 C10 C11 C12 -177.7(10) no
O3 C10 C11 C14 -5.6(17) no
C9 C10 C11 C12 3.0(18) no
C9 C10 C11 C14 175.1(10) no
C10 C11 C12 C13 -0.8(18) no
C10 C11 C14 C15 -90.2(12) no
C12 C11 C14 C15 81.7(15) no
C14 C11 C12 C13 -173.0(10) no
C11 C12 C13 O4 -176.8(11) no
C11 C12 C13 C8 -1.3(19) no
C11 C14 C15 C16 91.8(11) no
C11 C14 C15 C20 -84.6(15) no
C14 C15 C16 O5 3.5(19) no
C14 C15 C16 C17 -176.8(10) no
C14 C15 C20 C19 175.5(10) no
C16 C15 C20 C19 -0.9(19) no
C20 C15 C16 O5 -180.0(11) no
C20 C15 C16 C17 -0.2(18) no
O5 C16 C17 C18 -179.3(9) no
C15 C16 C17 C18 1.0(18) no
C16 C17 C18 C19 -0.7(18) no
C16 C17 C18 C21 177.6(10) no
C17 C18 C19 O6 178.5(11) no
C17 C18 C19 C20 -0.4(18) no
C17 C18 C21 C22 -85.8(12) no
C19 C18 C21 C22 92.5(14) no
C21 C18 C19 O6 0.2(18) no
C21 C18 C19 C20 -178.7(11) no
O6 C19 C20 C15 -177.6(11) no
C18 C19 C20 C15 1.2(19) no
C18 C21 C22 C23 85.6(14) no
C18 C21 C22 C27 -92.5(13) no
C21 C22 C23 O7 4.1(18) no
C21 C22 C23 C24 -180.0(11) no
C21 C22 C27 C26 178.1(11) no
C23 C22 C27 C26 -0.3(18) no
C27 C22 C23 O7 -177.7(10) no
C27 C22 C23 C24 -1.7(18) no
O7 C23 C24 C25 -179.8(10) no
C22 C23 C24 C25 5(2) no
C23 C24 C25 C26 -6(2) no
C23 C24 C25 C28 177.2(11) no
C24 C25 C26 O8 -175.8(12) no
C24 C25 C26 C27 4(2) no
C24 C25 C28 C29 -91.9(14) no
C26 C25 C28 C29 91.0(14) no
C28 C25 C26 O8 1.1(19) no
C28 C25 C26 C27 -179.1(11) no
O8 C26 C27 C22 178.9(11) no
C25 C26 C27 C22 -1(2) no
C25 C28 C29 C30 90.8(14) no
C25 C28 C29 C34 -85.2(9) no
C28 C29 C30 C31 -174.0(9) no
C28 C29 C34 O10 -10.8(16) no
C28 C29 C34 C33 175.7(8) no
C30 C29 C34 O10 173.1(10) no
C30 C29 C34 C33 -0.4(15) no
C34 C29 C30 C31 1.8(16) no
C29 C30 C31 O9 -179.9(10) no
C29 C30 C31 C32 1.1(18) no
O9 C31 C32 C33 176.0(9) no
O9 C31 C32 C35 -4.8(17) no
C30 C31 C32 C33 -4.9(18) no
C30 C31 C32 C35 174.2(11) no
C31 C32 C33 C34 6.6(17) no
C31 C32 C35 C6 -94.1(15) no
C33 C32 C35 C6 85.0(11) no
C35 C32 C33 C34 -172.6(10) no
C32 C33 C34 O10 -177.9(11) no
C32 C33 C34 C29 -4.0(17) no
O2 C36 C37 C38 -176.8(11) no
C36 C37 C38 C39 178.2(12) no
C37 C38 C39 C40 -174.0(11) no
C38 C39 C40 C41 172.9(12) no
C39 C40 C41 C42 176.1(13) no
C40 C41 C42 C43 104.6(17) no
O3 C44 C45 C46 167.3(8) no
C44 C45 C46 C47 50.1(13) no
C45 C46 C47 C48 174.3(8) no
C46 C47 C48 C49 178.8(10) no
C47 C48 C49 C50 -178.7(9) no
C48 C49 C50 C51 -178.2(10) no
O6 C52 C53 C54 176.7(11) no
C52 C53 C54 C55 -86.3(15) no
C53 C54 C55 C56 -173.2(9) no
C54 C55 C56 C57 173.9(10) no
C55 C56 C57 C58 179.7(9) no
C56 C57 C58 C59 167.2(9) no
O7 C60 C61 C62 179.7(8) no
C60 C61 C62 C63 170.1(9) no
C61 C62 C63 C64 -179.7(9) no
C62 C63 C64 C65 175.0(9) no
C63 C64 C65 C66 177.6(10) no
C64 C65 C66 C67 174.1(11) no
O9 C68 C69 C70 -171.2(7) no
C68 C69 C70 C71 -175.7(8) no
C69 C70 C71 C72 176.2(8) no
C70 C71 C72 C73 179.4(9) no
C71 C72 C73 C74 -178.6(9) no
C72 C73 C74 C75 178.7(9) no
